data_4337286
loop_
_publ_author_name
'Scherf, Lavinia M.'
'Zeilinger, Michael'
'F\"assler, Thomas F'

_publ_section_title
;
 Li18Na2Ge17-A Compound Demonstrating Cation Effects on Cluster Shapes and
 Crystal Packing in Ternary Zintl Phases.
;
_journal_issue 4
_journal_name_full 'Inorganic chemistry'
_journal_page_first 2096
_journal_page_last 2101
_journal_paper_doi 10.1021/ic4027046
_journal_volume 53
_journal_year 2014
_chemical_formula_moiety '(Ge12), (Ge4), (Ge), 18(Li), 2(Na)'
_chemical_formula_sum 'Ge17 Li18 Na2'
_chemical_formula_weight 1404.93
_chemical_name_common 'Lithium Sodium Germanide'
_chemical_name_systematic
; 
 ? 
;
_space_group_IT_number 157
_symmetry_cell_setting trigonal
_symmetry_Int_Tables_number 157
_symmetry_space_group_name_Hall 'P 3 -2'
_symmetry_space_group_name_H-M 'P 3 1 m'
_atom_sites_solution_primary direct
_atom_sites_solution_secondary difmap
_audit_creation_method SHELXL-97
_cell_angle_alpha 90.00
_cell_angle_beta 90.00
_cell_angle_gamma 120.00
_cell_formula_units_Z 3
_cell_length_a 17.0905(4)
_cell_length_b 17.0905(4)
_cell_length_c 8.0783(2)
_cell_measurement_reflns_used 9426
_cell_measurement_temperature 123(2)
_cell_measurement_theta_max 33.0649
_cell_measurement_theta_min 2.3834
_cell_volume 2043.43(8)
_computing_cell_refinement ' SAINT Version 7.56a, Bruker AXS Inc., Madison, Wisconsin, USA, 2008.'
_computing_data_collection
; APEX suite of crystallographic sotfware. APEX 2 Version 2008.4,
Bruker AXS Inc., Madison, Wisconsin, USA, 2008.
;
_computing_data_reduction ' SAINT Version 7.56a, Bruker AXS Inc., Madison, Wisconsin, USA, 2008.'
_computing_molecular_graphics 'Diamond 3.2i (Crystal Impact, 2012)'
_computing_publication_material 'SHELX-97 (Sheldrick, 2008)'
_computing_structure_refinement 'SHELXL-97 (Sheldrick, 2008)'
_computing_structure_solution 'SHELXS-97 (Sheldrick, 2008)'
_diffrn_ambient_temperature 123(2)
_diffrn_detector 'CCD plate'
_diffrn_detector_area_resol_mean 16
_diffrn_measured_fraction_theta_full 1.000
_diffrn_measured_fraction_theta_max 1.000
_diffrn_measurement_device_type 'Bruker APEX-II CCD'
_diffrn_measurement_method 'phi- and omega-rotation'
_diffrn_radiation_monochromator 'MONTEL optic'
_diffrn_radiation_source 'rotating anode FR591'
_diffrn_radiation_type MoK\a
_diffrn_radiation_wavelength 0.71073
_diffrn_reflns_av_R_equivalents 0.0407
_diffrn_reflns_av_sigmaI/netI 0.0250
_diffrn_reflns_limit_h_max 26
_diffrn_reflns_limit_h_min -26
_diffrn_reflns_limit_k_max 23
_diffrn_reflns_limit_k_min -25
_diffrn_reflns_limit_l_max 12
_diffrn_reflns_limit_l_min -12
_diffrn_reflns_number 47961
_diffrn_reflns_theta_full 33.16
_diffrn_reflns_theta_max 33.16
_diffrn_reflns_theta_min 2.38
_exptl_absorpt_coefficient_mu 18.459
_exptl_absorpt_correction_T_max 0.7465
_exptl_absorpt_correction_T_min 0.3614
_exptl_absorpt_correction_type multi-scan
_exptl_absorpt_process_details 'SADABS, Bruker, 2008b'
_exptl_crystal_colour 'metallic black'
_exptl_crystal_density_diffrn 3.425
_exptl_crystal_density_meas ?
_exptl_crystal_density_method 'not measured'
_exptl_crystal_description block
_exptl_crystal_F_000 1860
_exptl_crystal_size_max 0.28
_exptl_crystal_size_mid 0.13
_exptl_crystal_size_min 0.11
_refine_diff_density_max 0.878
_refine_diff_density_min -0.994
_refine_diff_density_rms 0.120
_refine_ls_abs_structure_details 'Flack H D (1983), Acta Cryst. A39, 876-881'
_refine_ls_abs_structure_Flack 0.007(18)
_refine_ls_extinction_coef 0.00028(2)
_refine_ls_extinction_expression Fc^*^=kFc[1+0.001xFc^2^\l^3^/sin(2\q)]^-1/4^
_refine_ls_extinction_method SHELXL
_refine_ls_goodness_of_fit_ref 1.041
_refine_ls_matrix_type full
_refine_ls_number_parameters 191
_refine_ls_number_reflns 5466
_refine_ls_number_restraints 1
_refine_ls_restrained_S_all 1.041
_refine_ls_R_factor_all 0.0212
_refine_ls_R_factor_gt 0.0185
_refine_ls_shift/su_max 0.001
_refine_ls_shift/su_mean 0.000
_refine_ls_structure_factor_coef Fsqd
_refine_ls_weighting_details 'calc w=1/[\s^2^(Fo^2^)+(0.0159P)^2^+0.9509P] where P=(Fo^2^+2Fc^2^)/3'
_refine_ls_weighting_scheme calc
_refine_ls_wR_factor_gt 0.0412
_refine_ls_wR_factor_ref 0.0420
_reflns_number_gt 5150
_reflns_number_total 5466
_reflns_threshold_expression >2sigma(I)
_cod_data_source_file ic4027046_si_002.cif
_cod_data_source_block Li18Na2Ge17
_cod_depositor_comments
;
The following automatic conversions were performed:

'_exptl_crystal_density_meas' value 'not measured' was changed to '?'
- the value is perceived as not measured.

Automatic conversion script
Id: cif_fix_values 3008 2015-01-20 13:52:24Z robertas 
;
_cod_original_sg_symbol_H-M P31m
_cod_database_code 4337286

loop_
_symmetry_equiv_pos_as_xyz
'x, y, z'
'-y, x-y, z'
'-x+y, -x, z'
'y, x, z'
'x-y, -y, z'
'-x, -x+y, z'

loop_
_atom_site_label
_atom_site_type_symbol
_atom_site_fract_x
_atom_site_fract_y
_atom_site_fract_z
_atom_site_U_iso_or_equiv
_atom_site_adp_type
_atom_site_occupancy
_atom_site_symmetry_multiplicity
_atom_site_calc_flag
_atom_site_refinement_flags
Ge1 Ge 0.339398(19) 0.0000 0.20480(5) 0.00955(7) Uani 1 2 d S
Ge2 Ge 0.580559(17) 0.246415(17) 0.97870(4) 0.01008(5) Uani 1 1 d .
Ge3 Ge 0.6667 0.3333 0.23971(5) 0.00961(9) Uani 1 3 d S
Ge4 Ge 0.08722(2) 0.0000 0.02877(6) 0.00946(7) Uani 1 2 d S
Ge5 Ge 0.0000 0.0000 0.76979(8) 0.00921(11) Uani 1 6 d S
Ge6 Ge 0.239875(16) 0.155814(15) 0.48856(3) 0.00770(5) Uani 1 1 d .
Ge7 Ge 0.419509(16) 0.243707(16) 0.49600(3) 0.00840(5) Uani 1 1 d .
Ge8 Ge 0.503328(15) 0.412291(16) 0.49809(3) 0.00829(5) Uani 1 1 d .
Ge9 Ge 0.328033(14) 0.152558(16) 0.74800(3) 0.00843(5) Uani 1 1 d .
Ge10 Ge 0.49594(2) 0.0000 0.74910(4) 0.00931(6) Uani 1 2 d S
Ge11 Ge 0.41729(2) 0.41729(2) 0.99578(4) 0.00884(6) Uani 1 2 d S
Ge12 Ge 0.329968(14) 0.242165(17) 0.99415(3) 0.00868(5) Uani 1 1 d .
Na1 Na 0.34615(10) 0.0000 0.5607(2) 0.0266(4) Uani 1 2 d S
Na2 Na 0.6667 0.3333 0.6086(3) 0.0431(7) Uani 1 3 d S
Na3 Na 0.0000 0.0000 0.3960(3) 0.0285(6) Uani 1 6 d S
Li1 Li 0.3291(3) 0.3291(3) 0.6799(9) 0.0166(15) Uani 1 2 d S
Li2 Li 0.3333(3) 0.3333(3) 0.3162(10) 0.0150(14) Uani 1 2 d S
Li3 Li 0.1651(4) 0.1651(4) 0.8062(9) 0.0153(12) Uani 1 2 d S
Li4 Li 0.4944(3) 0.3294(3) 0.8091(7) 0.0156(10) Uani 1 1 d .
Li5 Li 0.1726(4) 0.1726(4) 0.1776(9) 0.0157(12) Uani 1 2 d S
Li6 Li 0.4855(3) 0.0000 0.2409(8) 0.0129(11) Uani 1 2 d S
Li7 Li 0.1897(4) 0.0000 0.3152(8) 0.0186(13) Uani 1 2 d S
Li8 Li 0.1556(4) 0.0000 0.6740(8) 0.0160(12) Uani 1 2 d S
Li9 Li 0.2423(4) 0.0000 0.9634(9) 0.0181(13) Uani 1 2 d S
Li10 Li 0.4987(3) 0.1619(4) 0.3216(7) 0.0184(10) Uani 1 1 d .
Li11 Li 0.3382(3) 0.1476(3) 0.2332(6) 0.0140(9) Uani 1 1 d .
Li12 Li 0.5013(3) 0.3324(3) 0.1786(7) 0.0173(10) Uani 1 1 d .
Li13 Li 0.4331(3) 0.0943(3) 0.9449(7) 0.0190(10) Uani 1 1 d .

loop_
_atom_site_aniso_label
_atom_site_aniso_U_11
_atom_site_aniso_U_22
_atom_site_aniso_U_33
_atom_site_aniso_U_23
_atom_site_aniso_U_13
_atom_site_aniso_U_12
Ge1 0.00684(12) 0.00655(16) 0.01516(17) 0.000 0.00107(10) 0.00328(8)
Ge2 0.00716(11) 0.00698(11) 0.01470(12) -0.00156(9) -0.00183(9) 0.00250(9)
Ge3 0.00958(12) 0.00958(12) 0.00965(19) 0.000 0.000 0.00479(6)
Ge4 0.00720(11) 0.00913(15) 0.01270(15) 0.000 -0.00142(10) 0.00457(7)
Ge5 0.00911(16) 0.00911(16) 0.0094(2) 0.000 0.000 0.00455(8)
Ge6 0.00747(11) 0.00692(10) 0.00898(11) -0.00039(8) -0.00030(8) 0.00380(8)
Ge7 0.00799(11) 0.00785(11) 0.00960(10) -0.00094(9) 0.00051(8) 0.00414(9)
Ge8 0.00760(10) 0.00753(11) 0.00951(10) 0.00079(9) 0.00121(9) 0.00361(9)
Ge9 0.00896(11) 0.00668(10) 0.01001(10) 0.00062(9) -0.00029(9) 0.00419(9)
Ge10 0.00783(10) 0.01058(15) 0.01042(15) 0.000 0.00112(11) 0.00529(8)
Ge11 0.00854(11) 0.00854(11) 0.00896(14) -0.00095(10) -0.00095(10) 0.00392(12)
Ge12 0.00949(11) 0.00831(11) 0.00875(10) 0.00042(8) -0.00002(8) 0.00484(8)
Na1 0.0253(6) 0.0339(10) 0.0234(9) 0.000 -0.0004(5) 0.0169(5)
Na2 0.0583(11) 0.0583(11) 0.0127(10) 0.000 0.000 0.0291(6)
Na3 0.0345(10) 0.0345(10) 0.0165(13) 0.000 0.000 0.0172(5)
Li1 0.017(2) 0.017(2) 0.015(3) 0.0037(18) 0.0037(18) 0.008(2)
Li2 0.015(2) 0.015(2) 0.020(4) 0.0016(19) 0.0016(19) 0.010(2)
Li3 0.012(2) 0.012(2) 0.021(3) -0.0006(19) -0.0006(19) 0.005(2)
Li4 0.017(2) 0.017(2) 0.015(2) 0.0012(15) 0.0012(17) 0.0100(17)
Li5 0.013(2) 0.013(2) 0.017(3) 0.001(2) 0.001(2) 0.003(2)
Li6 0.0115(19) 0.016(3) 0.012(3) 0.000 0.0022(18) 0.0081(14)
Li7 0.021(2) 0.021(3) 0.014(3) 0.000 0.005(2) 0.0105(16)
Li8 0.016(2) 0.010(3) 0.021(3) 0.000 -0.001(2) 0.0050(13)
Li9 0.016(2) 0.018(3) 0.021(3) 0.000 -0.002(2) 0.0088(15)
Li10 0.018(2) 0.021(2) 0.021(3) -0.0010(18) -0.0012(18) 0.013(2)
Li11 0.015(2) 0.0141(19) 0.013(2) -0.0005(16) -0.0010(15) 0.0074(16)
Li12 0.016(2) 0.015(2) 0.020(3) 0.0016(15) 0.0014(17) 0.0070(17)
Li13 0.015(2) 0.013(2) 0.024(2) -0.0008(17) 0.0008(17) 0.0026(18)

loop_
_atom_type_symbol
_atom_type_description
_atom_type_scat_dispersion_real
_atom_type_scat_dispersion_imag
_atom_type_scat_source
Li Li -0.0003 0.0001 'International Tables Vol C Tables 4.2.6.8 and 6.1.1.4'
Na Na 0.0362 0.0249 'International Tables Vol C Tables 4.2.6.8 and 6.1.1.4'
Ge Ge 0.1547 1.8001 'International Tables Vol C Tables 4.2.6.8 and 6.1.1.4'

loop_
_geom_angle_atom_site_label_1
_geom_angle_atom_site_label_2
_geom_angle_atom_site_label_3
_geom_angle
_geom_angle_site_symmetry_1
_geom_angle_site_symmetry_3
Li6 Ge1 Li11 119.35(9) . 5
Li6 Ge1 Li11 119.35(9) . .
Li11 Ge1 Li11 118.39(17) 5 .
Li6 Ge1 Li9 137.1(2) . 1_554
Li11 Ge1 Li9 75.06(12) 5 1_554
Li11 Ge1 Li9 75.06(12) . 1_554
Li6 Ge1 Li13 78.08(16) . 5_554
Li11 Ge1 Li13 76.69(14) 5 5_554
Li11 Ge1 Li13 132.60(16) . 5_554
Li9 Ge1 Li13 65.79(18) 1_554 5_554
Li6 Ge1 Li13 78.08(16) . 1_554
Li11 Ge1 Li13 132.60(16) 5 1_554
Li11 Ge1 Li13 76.69(14) . 1_554
Li9 Ge1 Li13 65.79(18) 1_554 1_554
Li13 Ge1 Li13 63.7(2) 5_554 1_554
Li6 Ge1 Li7 154.1(2) . .
Li11 Ge1 Li7 59.62(9) 5 .
Li11 Ge1 Li7 59.62(9) . .
Li9 Ge1 Li7 68.8(2) 1_554 .
Li13 Ge1 Li7 123.05(15) 5_554 .
Li13 Ge1 Li7 123.05(15) 1_554 .
Li6 Ge1 Na1 81.03(15) . .
Li11 Ge1 Na1 85.99(11) 5 .
Li11 Ge1 Na1 85.99(11) . .
Li9 Ge1 Na1 141.91(15) 1_554 .
Li13 Ge1 Na1 141.39(11) 5_554 .
Li13 Ge1 Na1 141.39(11) 1_554 .
Li7 Ge1 Na1 73.08(15) . .
Li6 Ge1 Li10 60.29(9) . 5
Li11 Ge1 Li10 59.59(12) 5 5
Li11 Ge1 Li10 155.83(16) . 5
Li9 Ge1 Li10 123.11(10) 1_554 5
Li13 Ge1 Li10 71.54(16) 5_554 5
Li13 Ge1 Li10 123.74(14) 1_554 5
Li7 Ge1 Li10 109.17(12) . 5
Na1 Ge1 Li10 69.93(12) . 5
Li6 Ge1 Li10 60.29(9) . .
Li11 Ge1 Li10 155.83(16) 5 .
Li11 Ge1 Li10 59.59(12) . .
Li9 Ge1 Li10 123.11(10) 1_554 .
Li13 Ge1 Li10 123.74(14) 5_554 .
Li13 Ge1 Li10 71.54(16) 1_554 .
Li7 Ge1 Li10 109.17(12) . .
Na1 Ge1 Li10 69.93(12) . .
Li10 Ge1 Li10 111.33(18) 5 .
Ge2 Ge2 Ge2 60.0 3_665 2_655
Ge2 Ge2 Ge3 60.183(7) 3_665 1_556
Ge2 Ge2 Ge3 60.185(7) 2_655 1_556
Ge2 Ge2 Li13 150.49(10) 3_665 .
Ge2 Ge2 Li13 148.40(10) 2_655 .
Ge3 Ge2 Li13 131.11(12) 1_556 .
Ge2 Ge2 Li4 64.11(9) 3_665 .
Ge2 Ge2 Li4 116.15(9) 2_655 .
Ge3 Ge2 Li4 113.22(10) 1_556 .
Li13 Ge2 Li4 87.88(14) . .
Ge2 Ge2 Li4 115.10(9) 3_665 2_655
Ge2 Ge2 Li4 62.89(8) 2_655 2_655
Ge3 Ge2 Li4 112.23(9) 1_556 2_655
Li13 Ge2 Li4 87.22(13) . 2_655
Li4 Ge2 Li4 123.0(2) . 2_655
Ge2 Ge2 Li12 113.49(9) 3_665 2_656
Ge2 Ge2 Li12 64.23(9) 2_655 2_656
Ge3 Ge2 Li12 62.35(11) 1_556 2_656
Li13 Ge2 Li12 93.66(14) . 2_656
Li4 Ge2 Li12 175.04(16) . 2_656
Li4 Ge2 Li12 61.87(15) 2_655 2_656
Ge2 Ge2 Li12 63.90(9) 3_665 1_556
Ge2 Ge2 Li12 113.22(10) 2_655 1_556
Ge3 Ge2 Li12 62.22(11) 1_556 1_556
Li13 Ge2 Li12 95.74(13) . 1_556
Li4 Ge2 Li12 62.12(15) . 1_556
Li4 Ge2 Li12 174.32(15) 2_655 1_556
Li12 Ge2 Li12 113.0(2) 2_656 1_556
Ge2 Ge2 Li10 113.57(10) 3_665 1_556
Ge2 Ge2 Li10 113.03(9) 2_655 1_556
Ge3 Ge2 Li10 62.22(10) 1_556 1_556
Li13 Ge2 Li10 68.90(16) . 1_556
Li4 Ge2 Li10 115.68(13) . 1_556
Li4 Ge2 Li10 115.04(13) 2_655 1_556
Li12 Ge2 Li10 60.74(13) 2_656 1_556
Li12 Ge2 Li10 61.92(12) 1_556 1_556
Ge2 Ge2 Na2 67.423(15) 3_665 .
Ge2 Ge2 Na2 67.422(15) 2_655 .
Ge3 Ge2 Na2 118.64(2) 1_556 .
Li13 Ge2 Na2 110.23(12) . .
Li4 Ge2 Na2 64.59(10) . .
Li4 Ge2 Na2 64.30(10) 2_655 .
Li12 Ge2 Na2 119.06(10) 2_656 .
Li12 Ge2 Na2 118.81(10) 1_556 .
Li10 Ge2 Na2 179.01(10) 1_556 .
Ge2 Ge3 Ge2 59.633(13) 2_654 1_554
Ge2 Ge3 Ge2 59.633(13) 2_654 3_664
Ge2 Ge3 Ge2 59.633(13) 1_554 3_664
Ge2 Ge3 Li12 115.10(12) 2_654 .
Ge2 Ge3 Li12 65.01(11) 1_554 .
Ge2 Ge3 Li12 64.80(11) 3_664 .
Ge2 Ge3 Li12 64.80(11) 2_654 3_665
Ge2 Ge3 Li12 115.10(12) 1_554 3_665
Ge2 Ge3 Li12 65.01(11) 3_664 3_665
Li12 Ge3 Li12 117.08(7) . 3_665
Ge2 Ge3 Li12 65.01(11) 2_654 2_655
Ge2 Ge3 Li12 64.80(11) 1_554 2_655
Ge2 Ge3 Li12 115.10(12) 3_664 2_655
Li12 Ge3 Li12 117.08(7) . 2_655
Li12 Ge3 Li12 117.08(7) 3_665 2_655
Ge2 Ge3 Li10 117.22(10) 2_654 .
Ge2 Ge3 Li10 67.80(11) 1_554 .
Ge2 Ge3 Li10 117.79(10) 3_664 .
Li12 Ge3 Li10 64.44(11) . .
Li12 Ge3 Li10 177.02(18) 3_665 .
Li12 Ge3 Li10 63.12(11) 2_655 .
Ge2 Ge3 Li10 67.80(11) 2_654 2_655
Ge2 Ge3 Li10 117.79(10) 1_554 2_655
Ge2 Ge3 Li10 117.22(10) 3_664 2_655
Li12 Ge3 Li10 177.02(18) . 2_655
Li12 Ge3 Li10 63.12(11) 3_665 2_655
Li12 Ge3 Li10 64.44(11) 2_655 2_655
Li10 Ge3 Li10 115.21(8) . 2_655
Ge2 Ge3 Li10 117.79(10) 2_654 3_665
Ge2 Ge3 Li10 117.22(10) 1_554 3_665
Ge2 Ge3 Li10 67.80(11) 3_664 3_665
Li12 Ge3 Li10 63.12(11) . 3_665
Li12 Ge3 Li10 64.44(11) 3_665 3_665
Li12 Ge3 Li10 177.02(18) 2_655 3_665
Li10 Ge3 Li10 115.21(8) . 3_665
Li10 Ge3 Li10 115.21(8) 2_655 3_665
Ge2 Ge3 Na2 144.960(8) 2_654 .
Ge2 Ge3 Na2 144.960(8) 1_554 .
Ge2 Ge3 Na2 144.960(8) 3_664 .
Li12 Ge3 Na2 99.94(12) . .
Li12 Ge3 Na2 99.94(12) 3_665 .
Li12 Ge3 Na2 99.94(12) 2_655 .
Li10 Ge3 Na2 77.16(11) . .
Li10 Ge3 Na2 77.16(11) 2_655 .
Li10 Ge3 Na2 77.16(11) 3_665 .
Ge5 Ge4 Ge4 59.833(9) 1_554 3
Ge5 Ge4 Ge4 59.833(9) 1_554 2
Ge4 Ge4 Ge4 60.0 3 2
Ge5 Ge4 Li9 114.20(15) 1_554 1_554
Ge4 Ge4 Li9 148.14(5) 3 1_554
Ge4 Ge4 Li9 148.14(5) 2 1_554
Ge5 Ge4 Li5 110.10(10) 1_554 .
Ge4 Ge4 Li5 116.58(8) 3 .
Ge4 Ge4 Li5 62.79(6) 2 .
Li9 Ge4 Li5 95.09(10) 1_554 .
Ge5 Ge4 Li5 110.10(10) 1_554 3
Ge4 Ge4 Li5 62.79(6) 3 3
Ge4 Ge4 Li5 116.58(8) 2 3
Li9 Ge4 Li5 95.09(10) 1_554 3
Li5 Ge4 Li5 129.6(3) . 3
Ge5 Ge4 Li7 178.33(13) 1_554 .
Ge4 Ge4 Li7 121.52(10) 3 .
Ge4 Ge4 Li7 121.52(10) 2 .
Li9 Ge4 Li7 64.13(19) 1_554 .
Li5 Ge4 Li7 70.35(11) . .
Li5 Ge4 Li7 70.35(11) 3 .
Ge5 Ge4 Li3 60.15(12) 1_554 3_554
Ge4 Ge4 Li3 64.83(5) 3 3_554
Ge4 Ge4 Li3 112.33(8) 2 3_554
Li9 Ge4 Li3 84.83(10) 1_554 3_554
Li5 Ge4 Li3 168.72(18) . 3_554
Li5 Ge4 Li3 61.56(18) 3 3_554
Li7 Ge4 Li3 119.21(13) . 3_554
Ge5 Ge4 Li3 60.15(12) 1_554 1_554
Ge4 Ge4 Li3 112.33(8) 3 1_554
Ge4 Ge4 Li3 64.83(5) 2 1_554
Li9 Ge4 Li3 84.83(10) 1_554 1_554
Li5 Ge4 Li3 61.56(18) . 1_554
Li5 Ge4 Li3 168.72(18) 3 1_554
Li7 Ge4 Li3 119.21(13) . 1_554
Li3 Ge4 Li3 107.3(2) 3_554 1_554
Ge5 Ge4 Li8 57.66(11) 1_554 1_554
Ge4 Ge4 Li8 109.09(10) 3 1_554
Ge4 Ge4 Li8 109.09(10) 2 1_554
Li9 Ge4 Li8 56.54(19) 1_554 1_554
Li5 Ge4 Li8 113.36(14) . 1_554
Li5 Ge4 Li8 113.36(14) 3 1_554
Li7 Ge4 Li8 120.67(17) . 1_554
Li3 Ge4 Li8 57.41(11) 3_554 1_554
Li3 Ge4 Li8 57.41(11) 1_554 1_554
Ge5 Ge4 Na3 117.85(2) 1_554 .
Ge4 Ge4 Na3 67.118(18) 3 .
Ge4 Ge4 Na3 67.118(18) 2 .
Li9 Ge4 Na3 127.94(15) 1_554 .
Li5 Ge4 Na3 67.47(13) . .
Li5 Ge4 Na3 67.47(13) 3 .
Li7 Ge4 Na3 63.81(13) . .
Li3 Ge4 Na3 121.17(9) 3_554 .
Li3 Ge4 Na3 121.17(9) 1_554 .
Li8 Ge4 Na3 175.51(12) 1_554 .
Ge4 Ge5 Ge4 60.335(17) 2_556 1_556
Ge4 Ge5 Ge4 60.335(17) 2_556 3_556
Ge4 Ge5 Ge4 60.335(17) 1_556 3_556
Ge4 Ge5 Li8 120.40(10) 2_556 .
Ge4 Ge5 Li8 70.75(13) 1_556 .
Ge4 Ge5 Li8 120.40(10) 3_556 .
Ge4 Ge5 Li8 120.40(10) 2_556 3
Ge4 Ge5 Li8 120.40(10) 1_556 3
Ge4 Ge5 Li8 70.75(13) 3_556 3
Li8 Ge5 Li8 112.52(11) . 3
Ge4 Ge5 Li8 70.75(13) 2_556 2
Ge4 Ge5 Li8 120.40(10) 1_556 2
Ge4 Ge5 Li8 120.40(10) 3_556 2
Li8 Ge5 Li8 112.52(11) . 2
Li8 Ge5 Li8 112.52(11) 3 2
Ge4 Ge5 Li3 68.10(12) 2_556 .
Ge4 Ge5 Li3 68.10(12) 1_556 .
Ge4 Ge5 Li3 119.52(14) 3_556 .
Li8 Ge5 Li3 63.35(6) . .
Li8 Ge5 Li3 169.7(2) 3 .
Li8 Ge5 Li3 63.35(6) 2 .
Ge4 Ge5 Li3 68.10(12) 2_556 2
Ge4 Ge5 Li3 119.52(14) 1_556 2
Ge4 Ge5 Li3 68.10(12) 3_556 2
Li8 Ge5 Li3 169.7(2) . 2
Li8 Ge5 Li3 63.35(6) 3 2
Li8 Ge5 Li3 63.35(6) 2 2
Li3 Ge5 Li3 118.94(5) . 2
Ge4 Ge5 Li3 119.52(14) 2_556 3
Ge4 Ge5 Li3 68.10(12) 1_556 3
Ge4 Ge5 Li3 68.10(12) 3_556 3
Li8 Ge5 Li3 63.35(6) . 3
Li8 Ge5 Li3 63.35(6) 3 3
Li8 Ge5 Li3 169.7(2) 2 3
Li3 Ge5 Li3 118.94(5) . 3
Li3 Ge5 Li3 118.94(5) 2 3
Ge4 Ge5 Na3 144.530(11) 2_556 .
Ge4 Ge5 Na3 144.530(11) 1_556 .
Ge4 Ge5 Na3 144.530(11) 3_556 .
Li8 Ge5 Na3 73.78(13) . .
Li8 Ge5 Na3 73.78(13) 3 .
Li8 Ge5 Na3 73.78(13) 2 .
Li3 Ge5 Na3 95.95(14) . .
Li3 Ge5 Na3 95.95(14) 2 .
Li3 Ge5 Na3 95.95(14) 3 .
Ge6 Ge6 Ge9 121.385(8) 4 .
Ge6 Ge6 Ge7 120.700(6) 4 .
Ge9 Ge6 Ge7 58.388(9) . .
Ge6 Ge6 Li11 125.62(10) 4 .
Ge9 Ge6 Li11 103.40(10) . .
Ge7 Ge6 Li11 58.38(9) . .
Ge6 Ge6 Li7 124.81(15) 4 .
Ge9 Ge6 Li7 107.13(14) . .
Ge7 Ge6 Li7 105.80(14) . .
Li11 Ge6 Li7 57.36(15) . .
Ge6 Ge6 Li8 112.63(13) 4 .
Ge9 Ge6 Li8 64.44(12) . .
Ge7 Ge6 Li8 115.59(13) . .
Li11 Ge6 Li8 113.72(15) . .
Li7 Ge6 Li8 65.15(15) . .
Ge6 Ge6 Li5 63.98(6) 4 .
Ge9 Ge6 Li5 170.22(11) . .
Ge7 Ge6 Li5 112.02(12) . .
Li11 Ge6 Li5 67.93(13) . .
Li7 Ge6 Li5 72.53(16) . .
Li8 Ge6 Li5 122.51(17) . .
Ge6 Ge6 Li3 64.65(6) 4 .
Ge9 Ge6 Li3 64.17(8) . .
Ge7 Ge6 Li3 111.34(11) . .
Li11 Ge6 Li3 167.57(13) . .
Li7 Ge6 Li3 124.91(16) . .
Li8 Ge6 Li3 62.66(14) . .
Li5 Ge6 Li3 124.39(11) . .
Ge6 Ge6 Li2 65.27(5) 4 .
Ge9 Ge6 Li2 112.22(13) . .
Ge7 Ge6 Li2 63.58(8) . .
Li11 Ge6 Li2 70.48(14) . .
Li7 Ge6 Li2 119.97(19) . .
Li8 Ge6 Li2 174.87(18) . .
Li5 Ge6 Li2 61.34(18) . .
Li3 Ge6 Li2 112.58(15) . .
Ge6 Ge6 Li1 65.45(5) 4 .
Ge9 Ge6 Li1 65.84(10) . .
Ge7 Ge6 Li1 63.69(7) . .
Li11 Ge6 Li1 114.99(14) . .
Li7 Ge6 Li1 169.19(15) . .
Li8 Ge6 Li1 115.91(17) . .
Li5 Ge6 Li1 112.89(15) . .
Li3 Ge6 Li1 60.68(18) . .
Li2 Ge6 Li1 59.00(18) . .
Ge8 Ge7 Ge9 121.304(11) . .
Ge8 Ge7 Li11 123.25(11) . .
Ge9 Ge7 Li11 106.93(10) . .
Ge8 Ge7 Ge6 119.107(10) . .
Ge9 Ge7 Ge6 59.604(9) . .
Li11 Ge7 Ge6 61.74(9) . .
Ge8 Ge7 Li10 116.30(12) . .
Ge9 Ge7 Li10 113.63(12) . .
Li11 Ge7 Li10 60.68(14) . .
Ge6 Ge7 Li10 114.89(11) . .
Ge8 Ge7 Li4 63.55(8) . .
Ge9 Ge7 Li4 65.99(9) . .
Li11 Ge7 Li4 172.77(13) . .
Ge6 Ge7 Li4 113.62(10) . .
Li10 Ge7 Li4 119.91(15) . .
Ge8 Ge7 Li12 64.00(9) . .
Ge9 Ge7 Li12 171.85(10) . .
Li11 Ge7 Li12 65.43(14) . .
Ge6 Ge7 Li12 112.76(10) . .
Li10 Ge7 Li12 65.89(15) . .
Li4 Ge7 Li12 121.71(13) . .
Ge8 Ge7 Li2 63.63(12) . .
Ge9 Ge7 Li2 113.02(13) . .
Li11 Ge7 Li2 71.55(17) . .
Ge6 Ge7 Li2 63.36(11) . .
Li10 Ge7 Li2 120.22(19) . .
Li4 Ge7 Li2 112.00(16) . .
Li12 Ge7 Li2 62.69(16) . .
Ge8 Ge7 Li1 64.70(11) . .
Ge9 Ge7 Li1 66.17(12) . .
Li11 Ge7 Li1 117.80(15) . .
Ge6 Ge7 Li1 63.61(12) . .
Li10 Ge7 Li1 178.43(17) . .
Li4 Ge7 Li1 61.54(16) . .
Li12 Ge7 Li1 114.07(15) . .
Li2 Ge7 Li1 58.92(17) . .
Ge7 Ge8 Ge10 122.476(12) . 3_665
Ge7 Ge8 Li6 124.36(12) . 3_665
Ge10 Ge8 Li6 103.87(10) 3_665 3_665
Ge7 Ge8 Ge8 120.185(7) . 4
Ge10 Ge8 Ge8 58.237(7) 3_665 4
Li6 Ge8 Ge8 59.55(7) 3_665 4
Ge7 Ge8 Li10 118.06(11) . 3_665
Ge10 Ge8 Li10 111.73(12) 3_665 3_665
Li6 Ge8 Li10 60.63(14) 3_665 3_665
Ge8 Ge8 Li10 112.28(11) 4 3_665
Ge7 Ge8 Li4 64.86(9) . .
Ge10 Ge8 Li4 65.72(9) 3_665 .
Li6 Ge8 Li4 169.56(14) 3_665 .
Ge8 Ge8 Li4 112.57(10) 4 .
Li10 Ge8 Li4 121.34(15) 3_665 .
Ge7 Ge8 Li12 65.63(9) . .
Ge10 Ge8 Li12 169.95(10) 3_665 .
Li6 Ge8 Li12 66.14(14) 3_665 .
Ge8 Ge8 Li12 113.30(10) 4 .
Li10 Ge8 Li12 65.05(15) 3_665 .
Li4 Ge8 Li12 124.29(13) . .
Ge7 Ge8 Li2 66.31(8) . .
Ge10 Ge8 Li2 112.42(10) 3_665 .
Li6 Ge8 Li2 68.77(17) 3_665 .
Ge8 Ge8 Li2 62.48(6) 4 .
Li10 Ge8 Li2 118.5(2) 3_665 .
Li4 Ge8 Li2 114.88(17) . .
Li12 Ge8 Li2 63.93(16) . .
Ge7 Ge8 Li1 65.86(8) . .
Ge10 Ge8 Li1 66.29(13) 3_665 .
Li6 Ge8 Li1 115.25(12) 3_665 .
Ge8 Ge8 Li1 63.01(6) 4 .
Li10 Ge8 Li1 175.29(13) 3_665 .
Li4 Ge8 Li1 62.23(15) . .
Li12 Ge8 Li1 116.10(17) . .
Li2 Ge8 Li1 59.93(18) . .
Ge12 Ge9 Ge7 116.224(12) . .
Ge12 Ge9 Ge6 117.306(12) . .
Ge7 Ge9 Ge6 62.008(10) . .
Ge12 Ge9 Li9 85.31(11) . .
Ge7 Ge9 Li9 156.47(12) . .
Ge6 Ge9 Li9 118.23(12) . .
Ge12 Ge9 Li8 114.66(12) . .
Ge7 Ge9 Li8 115.20(12) . .
Ge6 Ge9 Li8 60.40(11) . .
Li9 Ge9 Li8 57.98(16) . .
Ge12 Ge9 Li13 87.33(10) . .
Ge7 Ge9 Li13 110.33(10) . .
Ge6 Ge9 Li13 155.30(10) . .
Li9 Ge9 Li13 58.59(18) . .
Li8 Ge9 Li13 109.40(14) . .
Ge12 Ge9 Li3 63.28(13) . .
Ge7 Ge9 Li3 113.26(12) . .
Ge6 Ge9 Li3 63.01(14) . .
Li9 Ge9 Li3 84.09(17) . .
Li8 Ge9 Li3 61.11(15) . .
Li13 Ge9 Li3 134.81(17) . .
Ge12 Ge9 Li4 62.15(10) . .
Ge7 Ge9 Li4 62.13(10) . .
Ge6 Ge9 Li4 112.43(10) . .
Li9 Ge9 Li4 128.26(15) . .
Li8 Ge9 Li4 170.73(13) . .
Li13 Ge9 Li4 79.52(13) . .
Li3 Ge9 Li4 110.99(16) . .
Ge12 Ge9 Li1 63.06(14) . .
Ge7 Ge9 Li1 63.71(12) . .
Ge6 Ge9 Li1 63.33(13) . .
Li9 Ge9 Li1 139.27(17) . .
Li8 Ge9 Li1 110.94(15) . .
Li13 Ge9 Li1 137.12(15) . .
Li3 Ge9 Li1 59.63(15) . .
Li4 Ge9 Li1 59.79(14) . .
Ge12 Ge9 Na1 155.42(4) . .
Ge7 Ge9 Na1 80.77(3) . .
Ge6 Ge9 Na1 85.90(3) . .
Li9 Ge9 Na1 75.85(12) . .
Li8 Ge9 Na1 68.20(11) . .
Li13 Ge9 Na1 69.47(10) . .
Li3 Ge9 Na1 128.66(12) . .
Li4 Ge9 Na1 118.62(10) . .
Li1 Ge9 Na1 140.63(14) . .
Ge11 Ge10 Ge8 116.818(14) 2_655 6_655
Ge11 Ge10 Ge8 116.818(14) 2_655 2_655
Ge8 Ge10 Ge8 63.525(13) 6_655 2_655
Ge11 Ge10 Li13 87.03(11) 2_655 .
Ge8 Ge10 Li13 155.36(11) 6_655 .
Ge8 Ge10 Li13 112.89(10) 2_655 .
Ge11 Ge10 Li13 87.03(11) 2_655 5
Ge8 Ge10 Li13 112.89(10) 6_655 5
Ge8 Ge10 Li13 155.36(11) 2_655 5
Li13 Ge10 Li13 59.2(2) . 5
Ge11 Ge10 Li4 63.18(10) 2_655 2_655
Ge8 Ge10 Li4 113.68(10) 6_655 2_655
Ge8 Ge10 Li4 61.90(10) 2_655 2_655
Li13 Ge10 Li4 81.61(14) . 2_655
Li13 Ge10 Li4 132.30(15) 5 2_655
Ge11 Ge10 Li4 63.18(10) 2_655 6_655
Ge8 Ge10 Li4 61.90(10) 6_655 6_655
Ge8 Ge10 Li4 113.68(10) 2_655 6_655
Li13 Ge10 Li4 132.29(15) . 6_655
Li13 Ge10 Li4 81.61(14) 5 6_655
Li4 Ge10 Li4 111.97(19) 2_655 6_655
Ge11 Ge10 Na1 157.39(4) 2_655 .
Ge8 Ge10 Na1 81.98(3) 6_655 .
Ge8 Ge10 Na1 81.98(3) 2_655 .
Li13 Ge10 Na1 73.40(11) . .
Li13 Ge10 Na1 73.40(11) 5 .
Li4 Ge10 Na1 122.93(10) 2_655 .
Li4 Ge10 Na1 122.93(10) 6_655 .
Ge11 Ge10 Li1 63.92(14) 2_655 2_655
Ge8 Ge10 Li1 63.32(11) 6_655 2_655
Ge8 Ge10 Li1 63.32(11) 2_655 2_655
Li13 Ge10 Li1 139.18(14) . 2_655
Li13 Ge10 Li1 139.18(14) 5 2_655
Li4 Ge10 Li1 60.31(10) 2_655 2_655
Li4 Ge10 Li1 60.31(10) 6_655 2_655
Na1 Ge10 Li1 138.68(15) . 2_655
Ge10 Ge11 Li6 103.36(13) 3_665 3_666
Ge10 Ge11 Ge12 120.829(14) 3_665 .
Li6 Ge11 Ge12 124.05(10) 3_666 .
Ge10 Ge11 Ge12 120.829(14) 3_665 4
Li6 Ge11 Ge12 124.04(10) 3_666 4
Ge12 Ge11 Ge12 60.181(12) . 4
Ge10 Ge11 Li4 66.29(9) 3_665 .
Li6 Ge11 Li4 115.02(11) 3_666 .
Ge12 Ge11 Li4 62.82(9) . .
Ge12 Ge11 Li4 113.33(9) 4 .
Ge10 Ge11 Li4 66.29(9) 3_665 4
Li6 Ge11 Li4 115.02(11) 3_666 4
Ge12 Ge11 Li4 113.33(9) . 4
Ge12 Ge11 Li4 62.82(9) 4 4
Li4 Ge11 Li4 116.5(2) . 4
Ge10 Ge11 Li12 114.18(11) 3_665 4_556
Li6 Ge11 Li12 67.17(11) 3_666 4_556
Ge12 Ge11 Li12 115.59(10) . 4_556
Ge12 Ge11 Li12 64.44(9) 4 4_556
Li4 Ge11 Li12 177.72(14) . 4_556
Li4 Ge11 Li12 62.28(15) 4 4_556
Ge10 Ge11 Li12 114.18(11) 3_665 1_556
Li6 Ge11 Li12 67.17(11) 3_666 1_556
Ge12 Ge11 Li12 64.45(9) . 1_556
Ge12 Ge11 Li12 115.59(10) 4 1_556
Li4 Ge11 Li12 62.28(15) . 1_556
Li4 Ge11 Li12 177.72(14) 4 1_556
Li12 Ge11 Li12 118.9(2) 4_556 1_556
Ge10 Ge11 Li2 172.36(13) 3_665 1_556
Li6 Ge11 Li2 69.00(18) 3_666 1_556
Ge12 Ge11 Li2 65.47(11) . 1_556
Ge12 Ge11 Li2 65.47(11) 4 1_556
Li4 Ge11 Li2 116.34(10) . 1_556
Li4 Ge11 Li2 116.34(10) 4 1_556
Li12 Ge11 Li2 63.51(12) 4_556 1_556
Li12 Ge11 Li2 63.51(12) 1_556 1_556
Ge10 Ge11 Li1 67.24(12) 3_665 .
Li6 Ge11 Li1 170.60(18) 3_666 .
Ge12 Ge11 Li1 63.61(10) . .
Ge12 Ge11 Li1 63.61(10) 4 .
Li4 Ge11 Li1 62.07(11) . .
Li4 Ge11 Li1 62.07(11) 4 .
Li12 Ge11 Li1 115.88(11) 4_556 .
Li12 Ge11 Li1 115.88(11) 1_556 .
Li2 Ge11 Li1 120.41(17) 1_556 .
Ge9 Ge12 Li11 101.57(10) . 1_556
Ge9 Ge12 Ge11 122.343(13) . .
Li11 Ge12 Ge11 122.84(10) 1_556 .
Ge9 Ge12 Ge12 121.269(8) . 4
Li11 Ge12 Ge12 126.36(10) 1_556 4
Ge11 Ge12 Ge12 59.910(6) . 4
Ge9 Ge12 Li5 116.79(13) . 1_556
Li11 Ge12 Li5 70.95(13) 1_556 1_556
Ge11 Ge12 Li5 111.63(9) . 1_556
Ge12 Ge12 Li5 61.97(6) 4 1_556
Ge9 Ge12 Li4 67.17(9) . .
Li11 Ge12 Li4 111.90(13) 1_556 .
Ge11 Ge12 Li4 63.37(9) . .
Ge12 Ge12 Li4 113.56(9) 4 .
Li5 Ge12 Li4 174.96(12) 1_556 .
Ge9 Ge12 Li3 65.77(9) . .
Li11 Ge12 Li3 117.29(14) 1_556 .
Ge11 Ge12 Li3 113.45(8) . .
Ge12 Ge12 Li3 63.13(6) 4 .
Li5 Ge12 Li3 64.31(19) 1_556 .
Li4 Ge12 Li3 116.45(19) . .
Ge9 Ge12 Li12 115.39(11) . 1_556
Li11 Ge12 Li12 66.16(13) 1_556 1_556
Ge11 Ge12 Li12 62.91(9) . 1_556
Ge12 Ge12 Li12 114.07(9) 4 1_556
Li5 Ge12 Li12 116.9(2) 1_556 1_556
Li4 Ge12 Li12 61.96(15) . 1_556
Li3 Ge12 Li12 176.33(13) . 1_556
Ge9 Ge12 Li1 67.76(9) . .
Li11 Ge12 Li1 169.05(13) 1_556 .
Ge11 Ge12 Li1 64.35(12) . .
Ge12 Ge12 Li1 63.81(6) 4 .
Li5 Ge12 Li1 115.45(12) 1_556 .
Li4 Ge12 Li1 62.46(13) . .
Li3 Ge12 Li1 61.62(18) . .
Li12 Ge12 Li1 115.27(15) 1_556 .
Ge9 Ge12 Li2 173.14(9) . 1_556
Li11 Ge12 Li2 71.57(14) 1_556 1_556
Ge11 Ge12 Li2 63.15(11) . 1_556
Ge12 Ge12 Li2 64.49(7) 4 1_556
Li5 Ge12 Li2 61.53(17) 1_556 1_556
Li4 Ge12 Li2 114.94(15) . 1_556
Li3 Ge12 Li2 116.93(13) . 1_556
Li12 Ge12 Li2 62.35(14) 1_556 1_556
Li1 Ge12 Li2 119.09(12) . 1_556
Ge1 Na1 Ge10 123.04(6) . .
Ge1 Na1 Ge9 117.25(4) . .
Ge10 Na1 Ge9 101.19(5) . .
Ge1 Na1 Ge9 117.25(4) . 5
Ge10 Na1 Ge9 101.19(5) . 5
Ge9 Na1 Ge9 91.18(5) . 5
Ge1 Na1 Li10 55.40(10) . 5
Ge10 Na1 Li10 88.90(9) . 5
Ge9 Na1 Li10 169.91(10) . 5
Ge9 Na1 Li10 87.17(8) 5 5
Ge1 Na1 Li10 55.40(10) . .
Ge10 Na1 Li10 88.90(9) . .
Ge9 Na1 Li10 87.17(8) . .
Ge9 Na1 Li10 169.91(10) 5 .
Li10 Na1 Li10 92.71(18) 5 .
Ge1 Na1 Li7 51.13(11) . .
Ge10 Na1 Li7 174.17(13) . .
Ge9 Na1 Li7 82.84(8) . .
Ge9 Na1 Li7 82.84(8) 5 .
Li10 Na1 Li7 87.08(13) 5 .
Li10 Na1 Li7 87.08(13) . .
Ge1 Na1 Li8 103.41(12) . .
Ge10 Na1 Li8 133.56(12) . .
Ge9 Na1 Li8 51.61(5) . .
Ge9 Na1 Li8 51.61(5) 5 .
Li10 Na1 Li8 120.88(10) 5 .
Li10 Na1 Li8 120.88(10) . .
Li7 Na1 Li8 52.28(15) . .
Ge1 Na1 Li13 154.36(9) . 5
Ge10 Na1 Li13 51.29(8) . 5
Ge9 Na1 Li13 87.65(10) . 5
Ge9 Na1 Li13 52.01(8) 5 5
Li10 Na1 Li13 99.11(13) 5 5
Li10 Na1 Li13 137.76(13) . 5
Li7 Na1 Li13 133.64(13) . 5
Li8 Na1 Li13 86.93(13) . 5
Ge1 Na1 Li13 154.36(9) . .
Ge10 Na1 Li13 51.29(8) . .
Ge9 Na1 Li13 52.01(8) . .
Ge9 Na1 Li13 87.65(10) 5 .
Li10 Na1 Li13 137.76(13) 5 .
Li10 Na1 Li13 99.11(13) . .
Li7 Na1 Li13 133.64(13) . .
Li8 Na1 Li13 86.93(13) . .
Li13 Na1 Li13 47.43(16) 5 .
Ge1 Na1 Li6 44.98(10) . .
Ge10 Na1 Li6 78.05(10) . .
Ge9 Na1 Li6 134.26(3) . .
Ge9 Na1 Li6 134.26(3) 5 .
Li10 Na1 Li6 47.24(9) 5 .
Li10 Na1 Li6 47.24(9) . .
Li7 Na1 Li6 96.11(15) . .
Li8 Na1 Li6 148.39(15) . .
Li13 Na1 Li6 121.65(12) 5 .
Li13 Na1 Li6 121.65(12) . .
Ge1 Na1 Li11 43.22(7) . 5
Ge10 Na1 Li11 133.57(7) . 5
Ge9 Na1 Li11 124.79(8) . 5
Ge9 Na1 Li11 74.23(8) 5 5
Li10 Na1 Li11 45.26(10) 5 5
Li10 Na1 Li11 98.59(13) . 5
Li7 Na1 Li11 43.24(8) . 5
Li8 Na1 Li11 80.23(11) . 5
Li13 Na1 Li11 118.39(11) 5 5
Li13 Na1 Li11 161.76(12) . 5
Li6 Na1 Li11 74.38(12) . 5
Ge3 Na2 Li4 119.09(9) . 2_655
Ge3 Na2 Li4 119.09(10) . 3_665
Li4 Na2 Li4 98.36(12) 2_655 3_665
Ge3 Na2 Li4 119.09(9) . .
Li4 Na2 Li4 98.36(12) 2_655 .
Li4 Na2 Li4 98.36(12) 3_665 .
Ge3 Na2 Ge2 153.684(18) . 2_655
Li4 Na2 Ge2 50.70(9) 2_655 2_655
Li4 Na2 Ge2 51.28(9) 3_665 2_655
Li4 Na2 Ge2 87.22(10) . 2_655
Ge3 Na2 Ge2 153.684(18) . 3_665
Li4 Na2 Ge2 87.22(10) 2_655 3_665
Li4 Na2 Ge2 50.70(9) 3_665 3_665
Li4 Na2 Ge2 51.28(9) . 3_665
Ge2 Na2 Ge2 45.15(3) 2_655 3_665
Ge3 Na2 Ge2 153.684(18) . .
Li4 Na2 Ge2 51.28(9) 2_655 .
Li4 Na2 Ge2 87.22(10) 3_665 .
Li4 Na2 Ge2 50.70(9) . .
Ge2 Na2 Ge2 45.15(3) 2_655 .
Ge2 Na2 Ge2 45.15(3) 3_665 .
Ge3 Na2 Li10 51.36(9) . .
Li4 Na2 Li10 87.93(11) 2_655 .
Li4 Na2 Li10 170.45(13) 3_665 .
Li4 Na2 Li10 87.75(11) . .
Ge2 Na2 Li10 136.89(9) 2_655 .
Ge2 Na2 Li10 137.36(8) 3_665 .
Ge2 Na2 Li10 102.33(9) . .
Ge3 Na2 Li10 51.36(9) . 2_655
Li4 Na2 Li10 87.75(11) 2_655 2_655
Li4 Na2 Li10 87.93(11) 3_665 2_655
Li4 Na2 Li10 170.45(13) . 2_655
Ge2 Na2 Li10 102.32(9) 2_655 2_655
Ge2 Na2 Li10 136.89(9) 3_665 2_655
Ge2 Na2 Li10 137.36(8) . 2_655
Li10 Na2 Li10 85.13(14) . 2_655
Ge3 Na2 Li10 51.36(9) . 3_665
Li4 Na2 Li10 170.45(13) 2_655 3_665
Li4 Na2 Li10 87.75(11) 3_665 3_665
Li4 Na2 Li10 87.93(11) . 3_665
Ge2 Na2 Li10 137.36(8) 2_655 3_665
Ge2 Na2 Li10 102.32(9) 3_665 3_665
Ge2 Na2 Li10 136.89(8) . 3_665
Li10 Na2 Li10 85.13(14) . 3_665
Li10 Na2 Li10 85.13(14) 2_655 3_665
Ge5 Na3 Li7 101.38(12) . 3
Ge5 Na3 Li7 101.38(12) . 2
Li7 Na3 Li7 116.20(8) 3 2
Ge5 Na3 Li7 101.38(12) . .
Li7 Na3 Li7 116.20(8) 3 .
Li7 Na3 Li7 116.20(8) 2 .
Ge5 Na3 Ge4 153.32(2) . .
Li7 Na3 Ge4 92.51(12) 3 .
Li7 Na3 Ge4 92.51(12) 2 .
Li7 Na3 Ge4 51.94(12) . .
Ge5 Na3 Ge4 153.32(2) . 3
Li7 Na3 Ge4 51.94(12) 3 3
Li7 Na3 Ge4 92.51(12) 2 3
Li7 Na3 Ge4 92.51(12) . 3
Ge4 Na3 Ge4 45.76(4) . 3
Ge5 Na3 Ge4 153.32(2) . 2
Li7 Na3 Ge4 92.51(12) 3 2
Li7 Na3 Ge4 51.94(12) 2 2
Li7 Na3 Ge4 92.51(12) . 2
Ge4 Na3 Ge4 45.76(4) . 2
Ge4 Na3 Ge4 45.77(4) 3 2
Ge5 Na3 Li5 120.88(12) . .
Li7 Na3 Li5 137.74(19) 3 .
Li7 Na3 Li5 58.54(6) 2 .
Li7 Na3 Li5 58.54(6) . .
Ge4 Na3 Li5 49.36(10) . .
Ge4 Na3 Li5 85.80(13) 3 .
Ge4 Na3 Li5 49.36(10) 2 .
Ge5 Na3 Li5 120.88(12) . 2
Li7 Na3 Li5 58.53(6) 3 2
Li7 Na3 Li5 58.54(6) 2 2
Li7 Na3 Li5 137.74(19) . 2
Ge4 Na3 Li5 85.80(13) . 2
Ge4 Na3 Li5 49.36(10) 3 2
Ge4 Na3 Li5 49.36(10) 2 2
Li5 Na3 Li5 96.02(16) . 2
Ge5 Na3 Li5 120.88(12) . 3
Li7 Na3 Li5 58.53(6) 3 3
Li7 Na3 Li5 137.74(19) 2 3
Li7 Na3 Li5 58.54(6) . 3
Ge4 Na3 Li5 49.36(10) . 3
Ge4 Na3 Li5 49.36(10) 3 3
Ge4 Na3 Li5 85.80(13) 2 3
Li5 Na3 Li5 96.02(16) . 3
Li5 Na3 Li5 96.02(16) 2 3
Ge5 Na3 Li8 49.82(11) . .
Li7 Na3 Li8 120.12(8) 3 .
Li7 Na3 Li8 120.12(8) 2 .
Li7 Na3 Li8 51.57(15) . .
Ge4 Na3 Li8 103.50(10) . .
Ge4 Na3 Li8 138.42(9) 3 .
Ge4 Na3 Li8 138.42(9) 2 .
Li5 Na3 Li8 90.19(11) . .
Li5 Na3 Li8 170.70(16) 2 .
Li5 Na3 Li8 90.19(11) 3 .
Ge5 Na3 Li8 49.82(11) . 2
Li7 Na3 Li8 120.12(8) 3 2
Li7 Na3 Li8 51.57(15) 2 2
Li7 Na3 Li8 120.12(8) . 2
Ge4 Na3 Li8 138.42(9) . 2
Ge4 Na3 Li8 138.42(9) 3 2
Ge4 Na3 Li8 103.50(10) 2 2
Li5 Na3 Li8 90.19(11) . 2
Li5 Na3 Li8 90.19(11) 2 2
Li5 Na3 Li8 170.70(16) 3 2
Li8 Na3 Li8 82.85(16) . 2
Li2 Li1 Ge12 150.21(14) . .
Li2 Li1 Ge12 150.21(14) . 4
Ge12 Li1 Ge12 52.38(13) . 4
Li2 Li1 Ge11 148.0(3) . .
Ge12 Li1 Ge11 52.04(13) . .
Ge12 Li1 Ge11 52.04(13) 4 .
Li2 Li1 Ge8 59.14(17) . 4
Ge12 Li1 Ge8 144.3(2) . 4
Ge12 Li1 Ge8 114.28(12) 4 4
Ge11 Li1 Ge8 92.81(16) . 4
Li2 Li1 Ge8 59.14(17) . .
Ge12 Li1 Ge8 114.28(12) . .
Ge12 Li1 Ge8 144.3(2) 4 .
Ge11 Li1 Ge8 92.81(16) . .
Ge8 Li1 Ge8 53.98(11) 4 .
Li2 Li1 Li3 111.4(3) . .
Ge12 Li1 Li3 58.04(16) . .
Ge12 Li1 Li3 58.04(16) 4 .
Ge11 Li1 Li3 100.6(2) . .
Ge8 Li1 Li3 149.95(12) 4 .
Ge8 Li1 Li3 149.95(12) . .
Li2 Li1 Ge6 60.15(17) . 4
Ge12 Li1 Ge6 116.20(19) . 4
Ge12 Li1 Ge6 94.29(13) 4 4
Ge11 Li1 Ge6 145.64(18) . 4
Ge8 Li1 Ge6 96.37(17) 4 4
Ge8 Li1 Ge6 119.2(3) . 4
Li3 Li1 Ge6 58.19(15) . 4
Li2 Li1 Ge6 60.15(17) . .
Ge12 Li1 Ge6 94.29(13) . .
Ge12 Li1 Ge6 116.20(19) 4 .
Ge11 Li1 Ge6 145.64(18) . .
Ge8 Li1 Ge6 119.2(3) 4 .
Ge8 Li1 Ge6 96.37(17) . .
Li3 Li1 Ge6 58.19(15) . .
Ge6 Li1 Ge6 49.10(11) 4 .
Li2 Li1 Ge7 60.26(13) . .
Ge12 Li1 Ge7 92.74(6) . .
Ge12 Li1 Ge7 144.51(18) 4 .
Ge11 Li1 Ge7 114.80(13) . .
Ge8 Li1 Ge7 97.93(19) 4 .
Ge8 Li1 Ge7 49.45(8) . .
Li3 Li1 Ge7 100.56(14) . .
Ge6 Li1 Ge7 96.64(19) 4 .
Ge6 Li1 Ge7 52.71(9) . .
Li2 Li1 Ge7 60.26(13) . 4
Ge12 Li1 Ge7 144.51(18) . 4
Ge12 Li1 Ge7 92.74(6) 4 4
Ge11 Li1 Ge7 114.80(13) . 4
Ge8 Li1 Ge7 49.45(8) 4 4
Ge8 Li1 Ge7 97.93(19) . 4
Li3 Li1 Ge7 100.56(14) . 4
Ge6 Li1 Ge7 52.71(9) 4 4
Ge6 Li1 Ge7 96.64(19) . 4
Ge7 Li1 Ge7 120.5(3) . 4
Li2 Li1 Li4 109.58(17) . .
Ge12 Li1 Li4 57.34(12) . .
Ge12 Li1 Li4 100.2(2) 4 .
Ge11 Li1 Li4 57.46(14) . .
Ge8 Li1 Li4 101.02(19) 4 .
Ge8 Li1 Li4 56.96(12) . .
Li3 Li1 Li4 108.87(18) . .
Ge6 Li1 Li4 150.28(18) 4 .
Ge6 Li1 Li4 101.20(10) . .
Ge7 Li1 Li4 57.36(10) . .
Ge7 Li1 Li4 150.4(2) 4 .
Ge8 Li2 Ge8 55.04(12) 4 .
Ge8 Li2 Li1 60.93(18) 4 .
Ge8 Li2 Li1 60.93(18) . .
Ge8 Li2 Ge11 94.98(16) 4 1_554
Ge8 Li2 Ge11 94.98(16) . 1_554
Li1 Li2 Ge11 152.4(3) . 1_554
Ge8 Li2 Li5 149.99(12) 4 .
Ge8 Li2 Li5 149.99(12) . .
Li1 Li2 Li5 110.8(3) . .
Ge11 Li2 Li5 96.8(2) 1_554 .
Ge8 Li2 Ge6 97.98(18) 4 4
Ge8 Li2 Ge6 121.7(3) . 4
Li1 Li2 Ge6 60.84(18) . 4
Ge11 Li2 Ge6 141.9(2) 1_554 4
Li5 Li2 Ge6 57.03(16) . 4
Ge8 Li2 Ge6 121.7(3) 4 .
Ge8 Li2 Ge6 97.98(18) . .
Li1 Li2 Ge6 60.84(18) . .
Ge11 Li2 Ge6 141.9(2) 1_554 .
Li5 Li2 Ge6 57.03(16) . .
Ge6 Li2 Ge6 49.45(10) 4 .
Ge8 Li2 Ge7 99.5(2) 4 .
Ge8 Li2 Ge7 50.06(8) . .
Li1 Li2 Ge7 60.82(14) . .
Ge11 Li2 Ge7 115.53(13) 1_554 .
Li5 Li2 Ge7 100.07(14) . .
Ge6 Li2 Ge7 97.4(2) 4 .
Ge6 Li2 Ge7 53.06(9) . .
Ge8 Li2 Ge7 50.06(8) 4 4
Ge8 Li2 Ge7 99.5(2) . 4
Li1 Li2 Ge7 60.82(14) . 4
Ge11 Li2 Ge7 115.53(13) 1_554 4
Li5 Li2 Ge7 100.07(14) . 4
Ge6 Li2 Ge7 53.06(9) 4 4
Ge6 Li2 Ge7 97.4(2) . 4
Ge7 Li2 Ge7 121.6(3) . 4
Ge8 Li2 Ge12 115.51(12) 4 4_554
Ge8 Li2 Ge12 146.0(2) . 4_554
Li1 Li2 Ge12 148.77(16) . 4_554
Ge11 Li2 Ge12 51.38(13) 1_554 4_554
Li5 Li2 Ge12 55.04(15) . 4_554
Ge6 Li2 Ge12 90.87(14) 4 4_554
Ge6 Li2 Ge12 112.1(2) . 4_554
Ge7 Li2 Ge12 142.5(2) . 4_554
Ge7 Li2 Ge12 92.38(7) 4 4_554
Ge8 Li2 Ge12 146.0(2) 4 1_554
Ge8 Li2 Ge12 115.51(12) . 1_554
Li1 Li2 Ge12 148.77(16) . 1_554
Ge11 Li2 Ge12 51.38(13) 1_554 1_554
Li5 Li2 Ge12 55.04(15) . 1_554
Ge6 Li2 Ge12 112.1(2) 4 1_554
Ge6 Li2 Ge12 90.87(14) . 1_554
Ge7 Li2 Ge12 92.38(7) . 1_554
Ge7 Li2 Ge12 142.5(2) 4 1_554
Ge12 Li2 Ge12 51.01(13) 4_554 1_554
Ge8 Li2 Li12 102.6(2) 4 .
Ge8 Li2 Li12 57.97(13) . .
Li1 Li2 Li12 111.81(18) . .
Ge11 Li2 Li12 57.35(13) 1_554 .
Li5 Li2 Li12 107.01(19) . .
Ge6 Li2 Li12 150.19(16) 4 .
Ge6 Li2 Li12 100.95(9) . .
Ge7 Li2 Li12 58.19(10) . .
Ge7 Li2 Li12 152.5(2) 4 .
Ge12 Li2 Li12 99.3(2) 4_554 .
Ge12 Li2 Li12 57.62(12) 1_554 .
Ge5 Li3 Ge12 140.33(19) . .
Ge5 Li3 Ge12 140.32(19) . 4
Ge12 Li3 Ge12 53.75(12) . 4
Ge5 Li3 Ge6 95.73(19) . .
Ge12 Li3 Ge6 97.73(14) . .
Ge12 Li3 Ge6 121.4(2) 4 .
Ge5 Li3 Ge6 95.73(19) . 4
Ge12 Li3 Ge6 121.4(2) . 4
Ge12 Li3 Ge6 97.73(14) 4 4
Ge6 Li3 Ge6 50.70(12) . 4
Ge5 Li3 Ge9 114.75(12) . .
Ge12 Li3 Ge9 50.96(7) . .
Ge12 Li3 Ge9 99.79(17) 4 .
Ge6 Li3 Ge9 52.81(8) . .
Ge6 Li3 Ge9 98.82(19) 4 .
Ge5 Li3 Ge9 114.75(12) . 4
Ge12 Li3 Ge9 99.78(17) . 4
Ge12 Li3 Ge9 50.95(7) 4 4
Ge6 Li3 Ge9 98.82(19) . 4
Ge6 Li3 Ge9 52.82(8) 4 4
Ge9 Li3 Ge9 124.5(2) . 4
Ge5 Li3 Li8 57.20(15) . .
Ge12 Li3 Li8 101.67(12) . .
Ge12 Li3 Li8 155.41(19) 4 .
Ge6 Li3 Li8 56.12(13) . .
Ge6 Li3 Li8 96.4(2) 4 .
Ge9 Li3 Li8 58.11(12) . .
Ge9 Li3 Li8 148.8(3) 4 .
Ge5 Li3 Li8 57.20(15) . 2
Ge12 Li3 Li8 155.41(19) . 2
Ge12 Li3 Li8 101.67(12) 4 2
Ge6 Li3 Li8 96.4(2) . 2
Ge6 Li3 Li8 56.12(13) 4 2
Ge9 Li3 Li8 148.8(3) . 2
Ge9 Li3 Li8 58.11(12) 4 2
Li8 Li3 Li8 102.9(3) . 2
Ge5 Li3 Li1 154.1(3) . .
Ge12 Li3 Li1 60.34(17) . .
Ge12 Li3 Li1 60.34(17) 4 .
Ge6 Li3 Li1 61.13(16) . .
Ge6 Li3 Li1 61.13(16) 4 .
Ge9 Li3 Li1 62.23(10) . .
Ge9 Li3 Li1 62.23(10) 4 .
Li8 Li3 Li1 110.63(19) . .
Li8 Li3 Li1 110.63(19) 2 .
Ge5 Li3 Li5 98.4(2) . 1_556
Ge12 Li3 Li5 56.08(16) . 1_556
Ge12 Li3 Li5 56.08(16) 4 1_556
Ge6 Li3 Li5 150.93(13) . 1_556
Ge6 Li3 Li5 150.93(13) 4 1_556
Ge9 Li3 Li5 98.13(16) . 1_556
Ge9 Li3 Li5 98.13(16) 4 1_556
Li8 Li3 Li5 112.56(19) . 1_556
Li8 Li3 Li5 112.56(19) 2 1_556
Li1 Li3 Li5 107.6(3) . 1_556
Ge5 Li3 Ge4 51.74(10) . 2_556
Ge12 Li3 Ge4 111.8(2) . 2_556
Ge12 Li3 Ge4 89.24(15) 4 2_556
Ge6 Li3 Ge4 146.8(2) . 2_556
Ge6 Li3 Ge4 118.20(12) 4 2_556
Ge9 Li3 Ge4 140.41(18) . 2_556
Ge9 Li3 Ge4 91.03(7) 4 2_556
Li8 Li3 Ge4 101.6(2) . 2_556
Li8 Li3 Ge4 62.31(14) 2 2_556
Li1 Li3 Ge4 147.74(16) . 2_556
Li5 Li3 Ge4 55.74(15) 1_556 2_556
Ge8 Li4 Ge2 139.21(19) . .
Ge8 Li4 Ge12 120.98(17) . .
Ge2 Li4 Ge12 96.13(14) . .
Ge8 Li4 Ge11 97.33(13) . .
Ge2 Li4 Ge11 119.58(18) . .
Ge12 Li4 Ge11 53.81(9) . .
Ge8 Li4 Ge7 51.60(9) . .
Ge2 Li4 Ge7 112.14(15) . .
Ge12 Li4 Ge7 97.06(14) . .
Ge11 Li4 Ge7 121.56(17) . .
Ge8 Li4 Ge2 111.46(15) . 3_665
Ge2 Li4 Ge2 53.00(9) . 3_665
Ge12 Li4 Ge2 120.11(18) . 3_665
Ge11 Li4 Ge2 94.66(14) . 3_665
Ge7 Li4 Ge2 139.66(19) . 3_665
Ge8 Li4 Ge10 52.38(8) . 3_665
Ge2 Li4 Ge10 143.24(18) . 3_665
Ge12 Li4 Ge10 99.05(14) . 3_665
Ge11 Li4 Ge10 50.54(7) . 3_665
Ge7 Li4 Ge10 98.99(15) . 3_665
Ge2 Li4 Ge10 90.60(12) 3_665 3_665
Ge8 Li4 Ge9 98.33(15) . .
Ge2 Li4 Ge9 92.47(12) . .
Ge12 Li4 Ge9 50.68(8) . .
Ge11 Li4 Ge9 99.38(14) . .
Ge7 Li4 Ge9 51.88(8) . .
Ge2 Li4 Ge9 145.05(17) 3_665 .
Ge10 Li4 Ge9 122.85(17) 3_665 .
Ge8 Li4 Li12 151.71(18) . 1_556
Ge2 Li4 Li12 60.21(14) . 1_556
Ge12 Li4 Li12 60.41(14) . 1_556
Ge11 Li4 Li12 59.38(14) . 1_556
Ge7 Li4 Li12 152.81(18) . 1_556
Ge2 Li4 Li12 59.70(14) 3_665 1_556
Ge10 Li4 Li12 99.52(17) 3_665 1_556
Ge9 Li4 Li12 101.10(16) . 1_556
Ge8 Li4 Li1 60.81(15) . .
Ge2 Li4 Li1 152.0(2) . .
Ge12 Li4 Li1 60.19(16) . .
Ge11 Li4 Li1 60.47(15) . .
Ge7 Li4 Li1 61.10(15) . .
Ge2 Li4 Li1 150.24(19) 3_665 .
Ge10 Li4 Li1 61.44(13) 3_665 .
Ge9 Li4 Li1 61.42(14) . .
Li12 Li4 Li1 112.1(2) 1_556 .
Ge8 Li4 Na2 74.59(12) . .
Ge2 Li4 Na2 64.72(10) . .
Ge12 Li4 Na2 153.31(15) . .
Ge11 Li4 Na2 151.27(15) . .
Ge7 Li4 Na2 75.34(12) . .
Ge2 Li4 Na2 64.43(10) 3_665 .
Ge10 Li4 Na2 107.36(14) 3_665 .
Ge9 Li4 Na2 108.99(14) . .
Li12 Li4 Na2 117.30(18) 1_556 .
Li1 Li4 Na2 130.6(2) . .
Ge12 Li5 Ge12 56.06(13) 4_554 1_554
Ge12 Li5 Ge4 122.3(2) 4_554 .
Ge12 Li5 Ge4 95.99(15) 1_554 .
Ge12 Li5 Ge4 95.99(15) 4_554 2
Ge12 Li5 Ge4 122.3(2) 1_554 2
Ge4 Li5 Ge4 54.42(12) . 2
Ge12 Li5 Ge6 99.30(14) 4_554 4
Ge12 Li5 Ge6 125.0(2) 1_554 4
Ge4 Li5 Ge6 134.2(2) . 4
Ge4 Li5 Ge6 107.19(14) 2 4
Ge12 Li5 Ge6 125.0(2) 4_554 .
Ge12 Li5 Ge6 99.30(14) 1_554 .
Ge4 Li5 Ge6 107.19(14) . .
Ge4 Li5 Ge6 134.2(2) 2 .
Ge6 Li5 Ge6 52.04(12) 4 .
Ge12 Li5 Li2 63.43(18) 4_554 .
Ge12 Li5 Li2 63.43(18) 1_554 .
Ge4 Li5 Li2 152.09(8) . .
Ge4 Li5 Li2 152.09(8) 2 .
Ge6 Li5 Li2 61.63(17) 4 .
Ge6 Li5 Li2 61.63(17) . .
Ge12 Li5 Li3 59.61(16) 4_554 1_554
Ge12 Li5 Li3 59.61(16) 1_554 1_554
Ge4 Li5 Li3 62.70(16) . 1_554
Ge4 Li5 Li3 62.70(16) 2 1_554
Ge6 Li5 Li3 153.03(9) 4 1_554
Ge6 Li5 Li3 153.03(9) . 1_554
Li2 Li5 Li3 114.6(3) . 1_554
Ge12 Li5 Li11 103.5(2) 4_554 .
Ge12 Li5 Li11 51.53(11) 1_554 .
Ge4 Li5 Li11 87.02(10) . .
Ge4 Li5 Li11 141.31(19) 2 .
Ge6 Li5 Li11 102.2(2) 4 .
Ge6 Li5 Li11 54.08(11) . .
Li2 Li5 Li11 65.57(13) . .
Li3 Li5 Li11 99.27(17) 1_554 .
Ge12 Li5 Li11 51.53(11) 4_554 4
Ge12 Li5 Li11 103.5(2) 1_554 4
Ge4 Li5 Li11 141.31(19) . 4
Ge4 Li5 Li11 87.02(10) 2 4
Ge6 Li5 Li11 54.08(11) 4 4
Ge6 Li5 Li11 102.2(2) . 4
Li2 Li5 Li11 65.57(13) . 4
Li3 Li5 Li11 99.27(17) 1_554 4
Li11 Li5 Li11 131.1(3) . 4
Ge12 Li5 Li7 93.60(11) 4_554 2
Ge12 Li5 Li7 149.63(19) 1_554 2
Ge4 Li5 Li7 102.6(2) . 2
Ge4 Li5 Li7 55.94(12) 2 2
Ge6 Li5 Li7 52.39(11) 4 2
Ge6 Li5 Li7 97.8(2) . 2
Li2 Li5 Li7 104.23(17) . 2
Li3 Li5 Li7 108.63(17) 1_554 2
Li11 Li5 Li7 151.9(3) . 2
Li11 Li5 Li7 48.12(13) 4 2
Ge12 Li5 Li7 149.63(19) 4_554 .
Ge12 Li5 Li7 93.60(11) 1_554 .
Ge4 Li5 Li7 55.94(12) . .
Ge4 Li5 Li7 102.6(2) 2 .
Ge6 Li5 Li7 97.8(2) 4 .
Ge6 Li5 Li7 52.38(11) . .
Li2 Li5 Li7 104.23(17) . .
Li3 Li5 Li7 108.63(17) 1_554 .
Li11 Li5 Li7 48.12(13) . .
Li11 Li5 Li7 151.9(3) 4 .
Li7 Li5 Li7 116.7(3) 2 .
Ge1 Li6 Ge11 123.3(2) . 2_654
Ge1 Li6 Ge8 116.9(2) . 2_655
Ge11 Li6 Ge8 111.38(18) 2_654 2_655
Ge1 Li6 Ge8 116.9(2) . 6_655
Ge11 Li6 Ge8 111.38(18) 2_654 6_655
Ge8 Li6 Ge8 60.90(13) 2_655 6_655
Ge1 Li6 Li10 66.89(15) . 5
Ge11 Li6 Li10 116.99(17) 2_654 5
Ge8 Li6 Li10 114.3(2) 2_655 5
Ge8 Li6 Li10 61.66(14) 6_655 5
Ge1 Li6 Li10 66.89(15) . .
Ge11 Li6 Li10 116.99(17) 2_654 .
Ge8 Li6 Li10 61.66(14) 2_655 .
Ge8 Li6 Li10 114.3(2) 6_655 .
Li10 Li6 Li10 122.0(3) 5 .
Ge1 Li6 Li12 121.65(14) . 6_655
Ge11 Li6 Li12 61.40(15) 2_654 6_655
Ge8 Li6 Li12 110.2(2) 2_655 6_655
Ge8 Li6 Li12 60.93(13) 6_655 6_655
Li10 Li6 Li12 63.49(15) 5 6_655
Li10 Li6 Li12 171.2(3) . 6_655
Ge1 Li6 Li12 121.65(14) . 2_655
Ge11 Li6 Li12 61.40(15) 2_654 2_655
Ge8 Li6 Li12 60.93(13) 2_655 2_655
Ge8 Li6 Li12 110.2(2) 6_655 2_655
Li10 Li6 Li12 171.2(3) 5 2_655
Li10 Li6 Li12 63.49(15) . 2_655
Li12 Li6 Li12 110.2(3) 6_655 2_655
Ge1 Li6 Li2 175.6(3) . 2_655
Ge11 Li6 Li2 61.12(19) 2_654 2_655
Ge8 Li6 Li2 59.47(16) 2_655 2_655
Ge8 Li6 Li2 59.47(16) 6_655 2_655
Li10 Li6 Li2 111.67(17) 5 2_655
Li10 Li6 Li2 111.67(17) . 2_655
Li12 Li6 Li2 59.63(14) 6_655 2_655
Li12 Li6 Li2 59.63(14) 2_655 2_655
Ge1 Li6 Li13 52.73(13) . 5_554
Ge11 Li6 Li13 76.87(17) 2_654 5_554
Ge8 Li6 Li13 169.5(2) 2_655 5_554
Ge8 Li6 Li13 123.23(10) 6_655 5_554
Li10 Li6 Li13 65.02(17) 5 5_554
Li10 Li6 Li13 109.2(2) . 5_554
Li12 Li6 Li13 79.21(16) 6_655 5_554
Li12 Li6 Li13 121.2(2) 2_655 5_554
Li2 Li6 Li13 131.0(2) 2_655 5_554
Ge1 Li6 Li13 52.73(13) . 1_554
Ge11 Li6 Li13 76.87(17) 2_654 1_554
Ge8 Li6 Li13 123.23(10) 2_655 1_554
Ge8 Li6 Li13 169.5(2) 6_655 1_554
Li10 Li6 Li13 109.2(2) 5 1_554
Li10 Li6 Li13 65.03(17) . 1_554
Li12 Li6 Li13 121.2(2) 6_655 1_554
Li12 Li6 Li13 79.21(16) 2_655 1_554
Li2 Li6 Li13 131.0(2) 2_655 1_554
Li13 Li6 Li13 50.87(19) 5_554 1_554
Ge1 Li6 Na1 53.99(12) . .
Ge11 Li6 Na1 177.3(2) 2_654 .
Ge8 Li6 Na1 70.89(14) 2_655 .
Ge8 Li6 Na1 70.89(14) 6_655 .
Li10 Li6 Na1 62.52(16) 5 .
Li10 Li6 Na1 62.52(16) . .
Li12 Li6 Na1 119.53(16) 6_655 .
Li12 Li6 Na1 119.53(16) 2_655 .
Li2 Li6 Na1 121.6(2) 2_655 .
Li13 Li6 Na1 100.71(17) 5_554 .
Li13 Li6 Na1 100.71(17) 1_554 .
Li11 Li7 Li11 113.3(3) 5 .
Li11 Li7 Ge1 57.03(16) 5 .
Li11 Li7 Ge1 57.03(16) . .
Li11 Li7 Ge6 156.5(3) 5 .
Li11 Li7 Ge6 60.72(11) . .
Ge1 Li7 Ge6 109.38(16) . .
Li11 Li7 Ge6 60.72(11) 5 5
Li11 Li7 Ge6 156.5(3) . 5
Ge1 Li7 Ge6 109.38(16) . 5
Ge6 Li7 Ge6 114.7(2) . 5
Li11 Li7 Ge4 95.32(19) 5 .
Li11 Li7 Ge4 95.32(19) . .
Ge1 Li7 Ge4 107.9(2) . .
Ge6 Li7 Ge4 107.64(16) . .
Ge6 Li7 Ge4 107.64(16) 5 .
Li11 Li7 Li8 110.15(19) 5 .
Li11 Li7 Li8 110.15(19) . .
Ge1 Li7 Li8 120.6(3) . .
Ge6 Li7 Li8 57.63(11) . .
Ge6 Li7 Li8 57.63(11) 5 .
Ge4 Li7 Li8 131.5(3) . .
Li11 Li7 Li9 67.13(18) 5 1_554
Li11 Li7 Li9 67.13(18) . 1_554
Ge1 Li7 Li9 53.22(17) . 1_554
Ge6 Li7 Li9 122.66(11) . 1_554
Ge6 Li7 Li9 122.66(11) 5 1_554
Ge4 Li7 Li9 54.69(17) . 1_554
Li8 Li7 Li9 173.8(3) . 1_554
Li11 Li7 Li5 145.4(3) 5 .
Li11 Li7 Li5 61.94(15) . .
Ge1 Li7 Li5 113.28(16) . .
Ge6 Li7 Li5 55.08(13) . .
Ge6 Li7 Li5 137.0(3) 5 .
Ge4 Li7 Li5 53.70(15) . .
Li8 Li7 Li5 102.97(19) . .
Li9 Li7 Li5 80.83(18) 1_554 .
Li11 Li7 Li5 61.94(15) 5 3
Li11 Li7 Li5 145.4(3) . 3
Ge1 Li7 Li5 113.28(16) . 3
Ge6 Li7 Li5 137.0(3) . 3
Ge6 Li7 Li5 55.08(13) 5 3
Ge4 Li7 Li5 53.70(15) . 3
Li8 Li7 Li5 102.97(19) . 3
Li9 Li7 Li5 80.83(18) 1_554 3
Li5 Li7 Li5 101.5(3) . 3
Li11 Li7 Na3 121.90(17) 5 .
Li11 Li7 Na3 121.90(17) . .
Ge1 Li7 Na3 172.2(3) . .
Ge6 Li7 Na3 74.30(14) . .
Ge6 Li7 Na3 74.30(14) 5 .
Ge4 Li7 Na3 64.25(14) . .
Li8 Li7 Na3 67.25(19) . .
Li9 Li7 Na3 118.9(3) 1_554 .
Li5 Li7 Na3 62.68(15) . .
Li5 Li7 Na3 62.68(15) 3 .
Li11 Li7 Na1 76.05(19) 5 .
Li11 Li7 Na1 76.05(19) . .
Ge1 Li7 Na1 55.79(13) . .
Ge6 Li7 Na1 80.47(15) . .
Ge6 Li7 Na1 80.47(15) 5 .
Ge4 Li7 Na1 163.7(2) . .
Li8 Li7 Na1 64.80(18) . .
Li9 Li7 Na1 109.0(2) 1_554 .
Li5 Li7 Na1 129.13(14) . .
Li5 Li7 Na1 129.13(14) 3 .
Na3 Li7 Na1 132.0(2) . .
Ge6 Li8 Ge6 113.8(2) . 5
Ge6 Li8 Li9 116.02(14) . .
Ge6 Li8 Li9 116.02(14) 5 .
Ge6 Li8 Ge5 100.95(15) . .
Ge6 Li8 Ge5 100.95(15) 5 .
Li9 Li8 Ge5 106.2(2) . .
Ge6 Li8 Ge9 55.16(5) . .
Ge6 Li8 Ge9 138.9(2) 5 .
Li9 Li8 Ge9 61.00(13) . .
Ge5 Li8 Ge9 119.61(13) . .
Ge6 Li8 Ge9 138.9(2) . 5
Ge6 Li8 Ge9 55.16(5) 5 5
Li9 Li8 Ge9 61.00(13) . 5
Ge5 Li8 Ge9 119.61(13) . 5
Ge9 Li8 Ge9 104.50(19) . 5
Ge6 Li8 Li3 155.4(3) . 3
Ge6 Li8 Li3 61.22(13) 5 3
Li9 Li8 Li3 85.46(19) . 3
Ge5 Li8 Li3 59.45(15) . 3
Ge9 Li8 Li3 145.5(3) . 3
Ge9 Li8 Li3 60.78(10) 5 3
Ge6 Li8 Li3 61.22(13) . .
Ge6 Li8 Li3 155.4(3) 5 .
Li9 Li8 Li3 85.46(19) . .
Ge5 Li8 Li3 59.45(15) . .
Ge9 Li8 Li3 60.78(10) . .
Ge9 Li8 Li3 145.5(3) 5 .
Li3 Li8 Li3 112.2(3) 3 .
Ge6 Li8 Li7 57.22(11) . .
Ge6 Li8 Li7 57.22(11) 5 .
Li9 Li8 Li7 136.3(3) . .
Ge5 Li8 Li7 117.6(2) . .
Ge9 Li8 Li7 95.26(17) . .
Ge9 Li8 Li7 95.26(17) 5 .
Li3 Li8 Li7 116.04(18) 3 .
Li3 Li8 Li7 116.04(18) . .
Ge6 Li8 Ge4 121.26(12) . 1_556
Ge6 Li8 Ge4 121.26(12) 5 1_556
Li9 Li8 Ge4 54.57(18) . 1_556
Ge5 Li8 Ge4 51.59(11) . 1_556
Ge9 Li8 Ge4 91.35(14) . 1_556
Ge9 Li8 Ge4 91.35(14) 5 1_556
Li3 Li8 Ge4 60.28(17) 3 1_556
Li3 Li8 Ge4 60.28(17) . 1_556
Li7 Li8 Ge4 169.2(3) . 1_556
Ge6 Li8 Na1 79.32(13) . .
Ge6 Li8 Na1 79.32(13) 5 .
Li9 Li8 Na1 73.3(2) . .
Ge5 Li8 Na1 179.5(2) . .
Ge9 Li8 Na1 60.18(11) . .
Ge9 Li8 Na1 60.18(11) 5 .
Li3 Li8 Na1 120.41(15) 3 .
Li3 Li8 Na1 120.41(15) . .
Li7 Li8 Na1 62.92(18) . .
Ge4 Li8 Na1 127.9(2) 1_556 .
Ge6 Li8 Na3 71.27(12) . .
Ge6 Li8 Na3 71.27(12) 5 .
Li9 Li8 Na3 162.6(3) . .
Ge5 Li8 Na3 56.40(11) . .
Ge9 Li8 Na3 125.07(11) . .
Ge9 Li8 Na3 125.07(11) 5 .
Li3 Li8 Na3 84.84(17) 3 .
Li3 Li8 Na3 84.84(16) . .
Li7 Li8 Na3 61.19(18) . .
Ge4 Li8 Na3 107.99(18) 1_556 .
Na1 Li8 Na3 124.11(19) . .
Ge1 Li9 Ge4 119.1(3) 1_556 1_556
Ge1 Li9 Li8 172.0(3) 1_556 .
Ge4 Li9 Li8 68.9(2) 1_556 .
Ge1 Li9 Li13 58.52(16) 1_556 .
Ge4 Li9 Li13 149.50(12) 1_556 .
Li8 Li9 Li13 114.8(2) . .
Ge1 Li9 Li13 58.52(16) 1_556 5
Ge4 Li9 Li13 149.50(12) 1_556 5
Li8 Li9 Li13 114.8(2) . 5
Li13 Li9 Li13 59.2(2) . 5
Ge1 Li9 Ge9 115.32(15) 1_556 5
Ge4 Li9 Ge9 100.04(16) 1_556 5
Li8 Li9 Ge9 61.02(14) . 5
Li13 Li9 Ge9 108.0(2) . 5
Li13 Li9 Ge9 61.87(13) 5 5
Ge1 Li9 Ge9 115.32(15) 1_556 .
Ge4 Li9 Ge9 100.04(16) 1_556 .
Li8 Li9 Ge9 61.02(14) . .
Li13 Li9 Ge9 61.87(13) . .
Li13 Li9 Ge9 108.0(2) 5 .
Ge9 Li9 Ge9 104.5(2) 5 .
Ge1 Li9 Li7 57.9(2) 1_556 1_556
Ge4 Li9 Li7 61.2(2) 1_556 1_556
Li8 Li9 Li7 130.1(3) . 1_556
Li13 Li9 Li7 108.2(2) . 1_556
Li13 Li9 Li7 108.2(2) 5 1_556
Ge9 Li9 Li7 126.73(12) 5 1_556
Ge9 Li9 Li7 126.73(12) . 1_556
Ge1 Li9 Li11 52.22(13) 1_556 1_556
Ge4 Li9 Li11 88.97(18) 1_556 1_556
Li8 Li9 Li11 131.08(15) . 1_556
Li13 Li9 Li11 65.47(15) . 1_556
Li13 Li9 Li11 106.2(2) 5 1_556
Ge9 Li9 Li11 167.5(2) 5 1_556
Ge9 Li9 Li11 82.23(9) . 1_556
Li7 Li9 Li11 50.81(14) 1_556 1_556
Ge1 Li9 Li11 52.22(13) 1_556 5_556
Ge4 Li9 Li11 88.97(18) 1_556 5_556
Li8 Li9 Li11 131.08(15) . 5_556
Li13 Li9 Li11 106.2(2) . 5_556
Li13 Li9 Li11 65.47(15) 5 5_556
Ge9 Li9 Li11 82.23(9) 5 5_556
Ge9 Li9 Li11 167.5(2) . 5_556
Li7 Li9 Li11 50.81(14) 1_556 5_556
Li11 Li9 Li11 89.3(2) 1_556 5_556
Ge1 Li9 Na1 111.0(2) 1_556 .
Ge4 Li9 Na1 129.9(2) 1_556 .
Li8 Li9 Na1 60.98(19) . .
Li13 Li9 Na1 62.49(15) . .
Li13 Li9 Na1 62.49(15) 5 .
Ge9 Li9 Na1 55.80(12) 5 .
Ge9 Li9 Na1 55.80(12) . .
Li7 Li9 Na1 169.0(3) 1_556 .
Li11 Li9 Na1 123.88(15) 1_556 .
Li11 Li9 Na1 123.88(15) 5_556 .
Li11 Li10 Li6 106.0(3) . .
Li11 Li10 Ge7 56.95(13) . .
Li6 Li10 Ge7 144.8(2) . .
Li11 Li10 Ge8 147.6(2) . 2_655
Li6 Li10 Ge8 57.71(15) . 2_655
Ge7 Li10 Ge8 118.2(2) . 2_655
Li11 Li10 Ge1 53.62(14) . .
Li6 Li10 Ge1 52.82(15) . .
Ge7 Li10 Ge1 100.65(15) . .
Ge8 Li10 Ge1 102.05(16) 2_655 .
Li11 Li10 Ge3 117.59(19) . .
Li6 Li10 Ge3 119.53(19) . .
Ge7 Li10 Ge3 95.21(15) . .
Ge8 Li10 Ge3 94.26(14) 2_655 .
Ge1 Li10 Ge3 148.2(2) . .
Li11 Li10 Li12 142.5(2) . 2_655
Li6 Li10 Li12 63.14(17) . 2_655
Ge7 Li10 Li12 149.7(2) . 2_655
Ge8 Li10 Li12 59.75(14) 2_655 2_655
Ge1 Li10 Li12 109.35(18) . 2_655
Ge3 Li10 Li12 56.63(13) . 2_655
Li11 Li10 Ge2 90.44(18) . 1_554
Li6 Li10 Ge2 92.74(19) . 1_554
Ge7 Li10 Ge2 116.02(16) . 1_554
Ge8 Li10 Ge2 116.31(16) 2_655 1_554
Ge1 Li10 Ge2 98.22(17) . 1_554
Ge3 Li10 Ge2 49.98(9) . 1_554
Li12 Li10 Ge2 56.56(13) 2_655 1_554
Li11 Li10 Li12 61.96(16) . .
Li6 Li10 Li12 144.3(3) . .
Ge7 Li10 Li12 59.89(14) . .
Ge8 Li10 Li12 147.9(2) 2_655 .
Ge1 Li10 Li12 109.85(17) . .
Ge3 Li10 Li12 56.01(13) . .
Li12 Li10 Li12 104.6(2) 2_655 .
Ge2 Li10 Li12 56.17(12) 1_554 .
Li11 Li10 Li13 64.51(17) . 1_554
Li6 Li10 Li13 65.08(19) . 1_554
Ge7 Li10 Li13 119.19(17) . 1_554
Ge8 Li10 Li13 119.61(17) 2_655 1_554
Ge1 Li10 Li13 50.52(13) . 1_554
Ge3 Li10 Li13 97.68(18) . 1_554
Li12 Li10 Li13 79.10(17) 2_655 1_554
Ge2 Li10 Li13 47.70(12) 1_554 1_554
Li12 Li10 Li13 80.00(17) . 1_554
Li11 Li10 Na1 75.00(16) . .
Li6 Li10 Na1 70.24(16) . .
Ge7 Li10 Na1 75.28(13) . .
Ge8 Li10 Na1 73.08(13) 2_655 .
Ge1 Li10 Na1 54.68(10) . .
Ge3 Li10 Na1 157.1(2) . .
Li12 Li10 Na1 125.89(17) 2_655 .
Ge2 Li10 Na1 152.8(2) 1_554 .
Li12 Li10 Na1 129.45(17) . .
Li13 Li10 Na1 105.16(18) 1_554 .
Li11 Li10 Na2 125.55(18) . .
Li6 Li10 Na2 125.84(19) . .
Ge7 Li10 Na2 70.37(12) . .
Ge8 Li10 Na2 69.27(11) 2_655 .
Ge1 Li10 Na2 160.3(2) . .
Ge3 Li10 Na2 51.48(9) . .
Li12 Li10 Na2 82.11(15) 2_655 .
Ge2 Li10 Na2 101.46(15) 1_554 .
Li12 Li10 Na2 81.37(15) . .
Li13 Li10 Na2 149.2(2) 1_554 .
Na1 Li10 Na2 105.66(16) . .
Ge1 Li11 Ge12 125.94(19) . 1_554
Ge1 Li11 Li7 63.35(17) . .
Ge12 Li11 Li7 117.8(2) 1_554 .
Ge1 Li11 Ge7 115.51(18) . .
Ge12 Li11 Ge7 113.18(17) 1_554 .
Li7 Li11 Ge7 110.8(2) . .
Ge1 Li11 Ge6 115.68(17) . .
Ge12 Li11 Ge6 108.03(16) 1_554 .
Li7 Li11 Ge6 61.92(15) . .
Ge7 Li11 Ge6 59.88(10) . .
Ge1 Li11 Li10 66.79(15) . .
Ge12 Li11 Li10 120.66(19) 1_554 .
Li7 Li11 Li10 117.9(3) . .
Ge7 Li11 Li10 62.37(15) . .
Ge6 Li11 Li10 114.7(2) . .
Ge1 Li11 Li12 124.25(17) . .
Ge12 Li11 Li12 62.88(14) 1_554 .
Li7 Li11 Li12 171.1(2) . .
Ge7 Li11 Li12 62.60(14) . .
Ge6 Li11 Li12 109.18(18) . .
Li10 Li11 Li12 65.37(17) . .
Ge1 Li11 Li5 125.78(18) . .
Ge12 Li11 Li5 57.51(15) 1_554 .
Li7 Li11 Li5 69.94(19) . .
Ge7 Li11 Li5 105.41(18) . .
Ge6 Li11 Li5 57.99(15) . .
Li10 Li11 Li5 166.8(2) . .
Li12 Li11 Li5 105.3(2) . .
Ge1 Li11 Li9 52.73(13) . 1_554
Ge12 Li11 Li9 79.10(15) 1_554 1_554
Li7 Li11 Li9 62.06(19) . 1_554
Ge7 Li11 Li9 167.6(2) . 1_554
Ge6 Li11 Li9 119.17(17) . 1_554
Li10 Li11 Li9 110.8(2) . 1_554
Li12 Li11 Li9 125.6(2) . 1_554
Li5 Li11 Li9 82.14(19) . 1_554
Ge1 Li11 Li13 53.06(12) . 1_554
Ge12 Li11 Li13 80.08(15) 1_554 1_554
Li7 Li11 Li13 107.1(2) . 1_554
Ge7 Li11 Li13 125.43(16) . 1_554
Ge6 Li11 Li13 168.33(19) . 1_554
Li10 Li11 Li13 65.67(17) . 1_554
Li12 Li11 Li13 81.85(16) . 1_554
Li5 Li11 Li13 123.9(2) . 1_554
Li9 Li11 Li13 53.05(18) 1_554 1_554
Ge1 Li11 Li2 173.4(2) . .
Ge12 Li11 Li2 60.61(17) 1_554 .
Li7 Li11 Li2 113.5(2) . .
Ge7 Li11 Li2 59.35(16) . .
Ge6 Li11 Li2 58.55(15) . .
Li10 Li11 Li2 111.7(2) . .
Li12 Li11 Li2 58.38(15) . .
Li5 Li11 Li2 55.27(16) . .
Li9 Li11 Li2 132.0(2) 1_554 .
Li13 Li11 Li2 132.9(2) 1_554 .
Ge1 Li11 Na1 50.79(9) . .
Ge12 Li11 Na1 176.63(17) 1_554 .
Li7 Li11 Na1 60.71(18) . .
Ge7 Li11 Na1 70.09(11) . .
Ge6 Li11 Na1 74.13(11) . .
Li10 Li11 Na1 59.74(15) . .
Li12 Li11 Na1 119.16(16) . .
Li5 Li11 Na1 122.98(18) . .
Li9 Li11 Na1 97.60(15) 1_554 .
Li13 Li11 Na1 97.41(15) 1_554 .
Li2 Li11 Na1 122.64(19) . .
Ge3 Li12 Ge11 144.97(19) . 1_554
Ge3 Li12 Ge8 93.67(17) . .
Ge11 Li12 Ge8 96.30(15) 1_554 .
Ge3 Li12 Ge2 52.85(9) . 3_664
Ge11 Li12 Ge2 93.17(15) 1_554 3_664
Ge8 Li12 Ge2 117.91(16) . 3_664
Ge3 Li12 Ge2 52.77(9) . 1_554
Ge11 Li12 Ge2 116.0(2) 1_554 1_554
Ge8 Li12 Ge2 145.4(2) . 1_554
Ge2 Li12 Ge2 51.88(10) 3_664 1_554
Ge3 Li12 Ge12 144.25(19) . 1_554
Ge11 Li12 Ge12 52.65(10) 1_554 1_554
Ge8 Li12 Ge12 118.05(18) . 1_554
Ge2 Li12 Ge12 116.1(2) 3_664 1_554
Ge2 Li12 Ge12 92.67(15) 1_554 1_554
Ge3 Li12 Ge7 93.75(16) . .
Ge11 Li12 Ge7 118.25(18) 1_554 .
Ge8 Li12 Ge7 50.37(10) . .
Ge2 Li12 Ge7 146.0(2) 3_664 .
Ge2 Li12 Ge7 116.09(15) 1_554 .
Ge12 Li12 Ge7 94.54(14) 1_554 .
Ge3 Li12 Li4 101.71(19) . 1_554
Ge11 Li12 Li4 58.34(14) 1_554 1_554
Ge8 Li12 Li4 152.26(19) . 1_554
Ge2 Li12 Li4 58.43(14) 3_664 1_554
Ge2 Li12 Li4 57.67(14) 1_554 1_554
Ge12 Li12 Li4 57.63(14) 1_554 1_554
Ge7 Li12 Li4 148.78(19) . 1_554
Ge3 Li12 Li11 111.87(17) . .
Ge11 Li12 Li11 99.71(18) 1_554 .
Ge8 Li12 Li11 98.58(18) . .
Ge2 Li12 Li11 139.7(2) 3_664 .
Ge2 Li12 Li11 88.41(14) 1_554 .
Ge12 Li12 Li11 50.96(12) 1_554 .
Ge7 Li12 Li11 51.97(12) . .
Li4 Li12 Li11 96.90(19) 1_554 .
Ge3 Li12 Li6 113.40(18) . 3_665
Ge11 Li12 Li6 51.43(13) 1_554 3_665
Ge8 Li12 Li6 52.94(14) . 3_665
Ge2 Li12 Li6 90.61(16) 3_664 3_665
Ge2 Li12 Li6 141.8(2) 1_554 3_665
Ge12 Li12 Li6 99.52(18) 1_554 3_665
Ge7 Li12 Li6 98.92(19) . 3_665
Li4 Li12 Li6 99.5(2) 1_554 3_665
Li11 Li12 Li6 127.0(2) . 3_665
Ge3 Li12 Li10 60.25(14) . 3_665
Ge11 Li12 Li10 99.26(16) 1_554 3_665
Ge8 Li12 Li10 55.20(13) . 3_665
Ge2 Li12 Li10 62.71(13) 3_664 3_665
Ge2 Li12 Li10 104.73(18) 1_554 3_665
Ge12 Li12 Li10 151.7(2) 1_554 3_665
Ge7 Li12 Li10 97.44(18) . 3_665
Li4 Li12 Li10 113.78(19) 1_554 3_665
Li11 Li12 Li10 149.1(2) . 3_665
Li6 Li12 Li10 53.37(15) 3_665 3_665
Ge3 Li12 Li2 148.9(2) . .
Ge11 Li12 Li2 59.14(16) 1_554 .
Ge8 Li12 Li2 58.09(16) . .
Ge2 Li12 Li2 149.02(19) 3_664 .
Ge2 Li12 Li2 149.9(2) 1_554 .
Ge12 Li12 Li2 60.04(17) 1_554 .
Ge7 Li12 Li2 59.12(14) . .
Li4 Li12 Li2 109.4(2) 1_554 .
Li11 Li12 Li2 65.08(16) . .
Li6 Li12 Li2 61.93(17) 3_665 .
Li10 Li12 Li2 105.4(2) 3_665 .
Ge2 Li13 Ge1 121.3(2) . 1_556
Ge2 Li13 Li13 150.94(10) . 5
Ge1 Li13 Li13 58.13(10) 1_556 5
Ge2 Li13 Ge10 100.12(16) . .
Ge1 Li13 Ge10 112.58(16) 1_556 .
Li13 Li13 Ge10 60.40(10) 5 .
Ge2 Li13 Li9 146.87(18) . .
Ge1 Li13 Li9 55.69(15) 1_556 .
Li13 Li13 Li9 60.41(10) 5 .
Ge10 Li13 Li9 111.30(17) . .
Ge2 Li13 Ge9 99.89(15) . .
Ge1 Li13 Ge9 110.63(16) 1_556 .
Li13 Li13 Ge9 107.17(10) 5 .
Ge10 Li13 Ge9 111.30(18) . .
Li9 Li13 Ge9 59.54(14) . .
Ge2 Li13 Li11 90.87(16) . 1_556
Ge1 Li13 Li11 50.25(12) 1_556 1_556
Li13 Li13 Li11 104.18(11) 5 1_556
Ge10 Li13 Li11 162.8(2) . 1_556
Li9 Li13 Li11 61.48(16) . 1_556
Ge9 Li13 Li11 79.35(14) . 1_556
Ge2 Li13 Li10 63.40(15) . 1_556
Ge1 Li13 Li10 57.94(14) 1_556 1_556
Li13 Li13 Li10 107.95(13) 5 1_556
Ge10 Li13 Li10 124.42(18) . 1_556
Li9 Li13 Li10 104.3(2) . 1_556
Ge9 Li13 Li10 123.39(16) . 1_556
Li11 Li13 Li10 49.81(13) 1_556 1_556
Ge2 Li13 Li6 92.82(16) . 1_556
Ge1 Li13 Li6 49.19(13) 1_556 1_556
Li13 Li13 Li6 64.57(10) 5 1_556
Ge10 Li13 Li6 81.45(15) . 1_556
Li9 Li13 Li6 101.75(19) . 1_556
Ge9 Li13 Li6 159.8(2) . 1_556
Li11 Li13 Li6 84.9(2) 1_556 1_556
Li10 Li13 Li6 49.89(13) 1_556 1_556
Ge2 Li13 Na1 122.62(18) . .
Ge1 Li13 Na1 116.04(16) 1_556 .
Li13 Li13 Na1 66.29(8) 5 .
Ge10 Li13 Na1 55.32(10) . .
Li9 Li13 Na1 71.26(16) . .
Ge9 Li13 Na1 58.52(10) . .
Li11 Li13 Na1 128.26(17) 1_556 .
Li10 Li13 Na1 173.9(2) 1_556 .
Li6 Li13 Na1 126.01(15) 1_556 .

loop_
_geom_bond_atom_site_label_1
_geom_bond_atom_site_label_2
_geom_bond_distance
_geom_bond_site_symmetry_2
Ge1 Li6 2.514(6) .
Ge1 Li11 2.543(5) 5
Ge1 Li11 2.543(5) .
Ge1 Li9 2.560(7) 1_554
Ge1 Li13 2.643(5) 5_554
Ge1 Li13 2.643(5) 1_554
Ge1 Li7 2.709(7) .
Ge1 Na1 2.877(2) .
Ge1 Li10 2.902(5) 5
Ge1 Li10 2.903(5) .
Ge2 Ge2 2.5610(5) 3_665
Ge2 Ge2 2.5610(5) 2_655
Ge2 Ge3 2.5753(4) 1_556
Ge2 Li13 2.575(5) .
Ge2 Li4 2.854(5) .
Ge2 Li4 2.885(5) 2_655
Ge2 Li12 2.924(5) 2_656
Ge2 Li12 2.932(5) 1_556
Ge2 Li10 3.114(6) 1_556
Ge2 Na2 3.335(2) .
Ge3 Ge2 2.5753(4) 2_654
Ge3 Ge2 2.5753(4) 1_554
Ge3 Ge2 2.5753(4) 3_664
Ge3 Li12 2.862(5) .
Ge3 Li12 2.862(5) 3_665
Ge3 Li12 2.862(5) 2_655
Ge3 Li10 2.975(6) .
Ge3 Li10 2.975(6) 2_655
Ge3 Li10 2.975(5) 3_665
Ge3 Na2 2.980(2) .
Ge4 Ge5 2.5688(6) 1_554
Ge4 Ge4 2.5818(6) 3
Ge4 Ge4 2.5818(6) 2
Ge4 Li9 2.703(7) 1_554
Ge4 Li5 2.823(6) .
Ge4 Li5 2.823(6) 3
Ge4 Li7 2.902(7) .
Ge4 Li3 3.035(6) 3_554
Ge4 Li3 3.035(6) 1_554
Ge4 Li8 3.095(6) 1_554
Ge4 Na3 3.320(2) .
Ge5 Ge4 2.5688(6) 2_556
Ge5 Ge4 2.5688(6) 1_556
Ge5 Ge4 2.5688(6) 3_556
Ge5 Li8 2.770(6) .
Ge5 Li8 2.770(6) 3
Ge5 Li8 2.770(6) 2
Ge5 Li3 2.838(6) .
Ge5 Li3 2.838(6) 2
Ge5 Li3 2.838(6) 3
Ge5 Na3 3.020(3) .
Ge6 Ge6 2.4883(5) 4
Ge6 Ge9 2.5980(4) .
Ge6 Ge7 2.6596(4) .
Ge6 Li11 2.708(4) .
Ge6 Li7 2.740(3) .
Ge6 Li8 2.752(3) .
Ge6 Li5 2.836(6) .
Ge6 Li3 2.906(6) .
Ge6 Li2 2.974(6) .
Ge6 Li1 2.995(6) .
Ge7 Ge8 2.4952(4) .
Ge7 Ge9 2.5651(4) .
Ge7 Li11 2.618(5) .
Ge7 Li10 2.767(5) .
Ge7 Li4 2.882(5) .
Ge7 Li12 2.951(6) .
Ge7 Li2 2.980(4) .
Ge7 Li1 2.997(4) .
Ge8 Ge10 2.5597(4) 3_665
Ge8 Li6 2.659(5) 3_665
Ge8 Ge8 2.6948(5) 4
Ge8 Li10 2.768(5) 3_665
Ge8 Li4 2.851(5) .
Ge8 Li12 2.912(6) .
Ge8 Li2 2.916(6) .
Ge8 Li1 2.969(6) .
Ge9 Ge12 2.5000(4) .
Ge9 Li9 2.855(4) .
Ge9 Li8 2.856(4) .
Ge9 Li13 2.921(5) .
Ge9 Li3 2.935(3) .
Ge9 Li4 2.978(4) .
Ge9 Li1 3.058(3) .
Ge9 Na1 3.1609(13) .
Ge10 Ge11 2.4840(5) 2_655
Ge10 Ge8 2.5596(4) 6_655
Ge10 Ge8 2.5596(4) 2_655
Ge10 Li13 2.826(5) .
Ge10 Li13 2.826(5) 5
Ge10 Li4 2.946(4) 2_655
Ge10 Li4 2.946(4) 6_655
Ge10 Na1 2.9783(18) .
Ge10 Li1 3.042(6) 2_655
Ge11 Ge10 2.4839(5) 3_665
Ge11 Li6 2.585(6) 3_666
Ge11 Ge12 2.5921(4) .
Ge11 Ge12 2.5921(4) 4
Ge11 Li4 2.871(5) .
Ge11 Li4 2.871(5) 4
Ge11 Li12 2.903(5) 4_556
Ge11 Li12 2.903(5) 1_556
Ge11 Li2 2.960(8) 1_556
Ge11 Li1 2.964(7) .
Ge12 Li11 2.567(5) 1_556
Ge12 Ge12 2.5992(5) 4
Ge12 Li5 2.766(6) 1_556
Ge12 Li4 2.857(5) .
Ge12 Li3 2.875(6) .
Ge12 Li12 2.942(5) 1_556
Ge12 Li1 2.945(7) .
Ge12 Li2 3.018(7) 1_556
Na1 Ge9 3.1609(13) 5
Na1 Li10 3.312(6) 5
Na1 Li10 3.312(6) .
Na1 Li7 3.329(7) .
Na1 Li8 3.383(6) .
Na1 Li13 3.471(6) 5
Na1 Li13 3.471(6) .
Na2 Li4 3.332(5) 2_655
Na2 Li4 3.332(5) 3_665
Na2 Li4 3.332(5) .
Na2 Ge2 3.335(2) 2_655
Na2 Ge2 3.335(2) 3_665
Na3 Li7 3.308(7) 3
Na3 Li7 3.308(7) 2
Na3 Li7 3.308(7) .
Na3 Ge4 3.320(2) 3
Na3 Ge4 3.320(2) 2
Na3 Li5 3.436(7) .
Na3 Li5 3.436(7) 2
Na3 Li5 3.436(7) 3
Na3 Li8 3.481(6) .
Na3 Li8 3.481(6) 2
Li1 Li2 2.940(10) .
Li1 Ge12 2.945(7) 4
Li1 Ge8 2.969(6) 4
Li1 Li3 2.981(9) .
Li1 Ge6 2.995(6) 4
Li1 Ge7 2.997(4) 4
Li1 Li4 3.009(6) .
Li2 Ge8 2.916(6) 4
Li2 Ge11 2.960(8) 1_554
Li2 Li5 2.966(8) .
Li2 Ge6 2.974(6) 4
Li2 Ge7 2.980(4) 4
Li2 Ge12 3.018(7) 4_554
Li2 Ge12 3.018(7) 1_554
Li2 Li12 3.086(6) .
Li3 Ge12 2.875(6) 4
Li3 Ge6 2.906(6) 4
Li3 Ge9 2.935(3) 4
Li3 Li8 2.945(5) .
Li3 Li8 2.945(5) 2
Li3 Li5 3.004(10) 1_556
Li3 Ge4 3.035(6) 2_556
Li4 Ge2 2.885(5) 3_665
Li4 Ge10 2.946(4) 3_665
Li4 Li12 2.986(8) 1_556
Li5 Ge12 2.766(6) 4_554
Li5 Ge12 2.766(6) 1_554
Li5 Ge4 2.823(6) 2
Li5 Ge6 2.836(6) 4
Li5 Li3 3.004(10) 1_554
Li5 Li11 3.099(5) .
Li5 Li11 3.099(5) 4
Li5 Li7 3.299(5) 2
Li5 Li7 3.299(5) .
Li6 Ge11 2.585(6) 2_654
Li6 Ge8 2.659(5) 2_655
Li6 Ge8 2.659(5) 6_655
Li6 Li10 2.741(5) 5
Li6 Li10 2.741(5) .
Li6 Li12 3.047(6) 6_655
Li6 Li12 3.047(6) 2_655
Li6 Li2 3.156(8) 2_655
Li6 Li13 3.250(7) 5_554
Li6 Li13 3.250(7) 1_554
Li7 Li11 2.615(5) 5
Li7 Li11 2.615(5) .
Li7 Ge6 2.740(3) 5
Li7 Li8 2.957(9) .
Li7 Li9 2.981(9) 1_554
Li7 Li5 3.299(5) 3
Li8 Ge6 2.752(3) 5
Li8 Li9 2.768(9) .
Li8 Ge9 2.856(4) 5
Li8 Li3 2.945(5) 3
Li8 Ge4 3.095(6) 1_556
Li9 Ge1 2.560(7) 1_556
Li9 Ge4 2.703(7) 1_556
Li9 Li13 2.827(8) .
Li9 Li13 2.827(8) 5
Li9 Ge9 2.855(4) 5
Li9 Li7 2.981(9) 1_556
Li9 Li11 3.108(7) 1_556
Li9 Li11 3.108(7) 5_556
Li10 Li11 2.724(6) .
Li10 Ge8 2.768(5) 2_655
Li10 Li12 3.057(6) 2_655
Li10 Ge2 3.114(6) 1_554
Li10 Li12 3.114(6) .
Li10 Li13 3.249(8) 1_554
Li11 Ge12 2.567(5) 1_554
Li11 Li12 3.023(6) .
Li11 Li9 3.108(7) 1_554
Li11 Li13 3.218(7) 1_554
Li12 Ge11 2.903(5) 1_554
Li12 Ge2 2.924(5) 3_664
Li12 Ge2 2.932(5) 1_554
Li12 Ge12 2.942(5) 1_554
Li12 Li4 2.986(8) 1_554
Li12 Li6 3.047(6) 3_665
Li12 Li10 3.056(6) 3_665
Li13 Ge1 2.643(5) 1_556
Li13 Li13 2.792(9) 5
Li13 Li11 3.218(7) 1_556
Li13 Li10 3.249(8) 1_556
Li13 Li6 3.250(7) 1_556
